data_4080356
loop_
_publ_author_name
'Li, Xiaofang'
'Wang, Xiaoying'
'Tong, Xin'
'Zhang, Hongxia'
'Chen, Yuanyuan'
'Liu, Ying'
'Liu, Hui'
'Wang, Xiaojie'
'Nishiura, Masayoshi'
'He, Huan'
'Lin, Zhenguo'
'Zhang, Shaowen'
'Hou, Zhaomin'

_publ_section_title
;
 Aluminum Effects in the Syndiospecific Copolymerization of Styrene with
 Ethylene by Cationic Fluorenyl Scandium Alkyl Catalysts
;
_journal_issue 5
_journal_name_full Organometallics
_journal_page_first 1445
_journal_paper_doi 10.1021/om3011036
_journal_volume 32
_journal_year 2013
_chemical_formula_sum 'C250 H450 O6 Sc6 Si18'
_chemical_formula_weight 4327.48
_chemical_name_systematic
; 
 ? 
;
_space_group_IT_number 15
_symmetry_cell_setting monoclinic
_symmetry_space_group_name_Hall '-C 2yc'
_symmetry_space_group_name_H-M 'C 1 2/c 1'
_atom_sites_solution_hydrogens geom
_atom_sites_solution_primary direct
_atom_sites_solution_secondary difmap
_audit_creation_method SHELXL-97
_cell_angle_alpha 90.00
_cell_angle_beta 93.0030(10)
_cell_angle_gamma 90.00
_cell_formula_units_Z 4
_cell_length_a 30.756(2)
_cell_length_b 17.8209(12)
_cell_length_c 49.797(3)
_cell_measurement_reflns_used 9901
_cell_measurement_temperature 173(2)
_cell_measurement_theta_max 25.44
_cell_measurement_theta_min 2.29
_cell_volume 27256(3)
_computing_cell_refinement 'Bruker SMART'
_computing_data_collection 'Bruker SMART'
_computing_data_reduction 'Bruker SAINT'
_computing_molecular_graphics 'Bruker SHELXTL'
_computing_publication_material 'Bruker SHELXTL'
_computing_structure_refinement 'SHELXL-97 (Sheldrick, 1997)'
_computing_structure_solution 'SHELXS-97 (Sheldrick, 1990)'
_diffrn_ambient_temperature 173(2)
_diffrn_measured_fraction_theta_full 0.992
_diffrn_measured_fraction_theta_max 0.992
_diffrn_radiation_monochromator graphite
_diffrn_radiation_source 'fine-focus sealed tube'
_diffrn_radiation_type MoK\a
_diffrn_radiation_wavelength 0.71073
_diffrn_reflns_av_R_equivalents 0.0707
_diffrn_reflns_av_sigmaI/netI 0.0919
_diffrn_reflns_limit_h_max 37
_diffrn_reflns_limit_h_min -36
_diffrn_reflns_limit_k_max 12
_diffrn_reflns_limit_k_min -21
_diffrn_reflns_limit_l_max 60
_diffrn_reflns_limit_l_min -58
_diffrn_reflns_number 69205
_diffrn_reflns_theta_full 25.50
_diffrn_reflns_theta_max 25.50
_diffrn_reflns_theta_min 0.82
_exptl_absorpt_coefficient_mu 0.268
_exptl_absorpt_correction_T_max 0.8887
_exptl_absorpt_correction_T_min 0.8887
_exptl_absorpt_correction_type none
_exptl_crystal_colour white
_exptl_crystal_density_diffrn 1.055
_exptl_crystal_density_method 'not measured'
_exptl_crystal_description block
_exptl_crystal_F_000 9504
_exptl_crystal_size_max 0.45
_exptl_crystal_size_mid 0.45
_exptl_crystal_size_min 0.45
_refine_diff_density_max 0.895
_refine_diff_density_min -0.833
_refine_diff_density_rms 0.084
_refine_ls_extinction_method none
_refine_ls_goodness_of_fit_ref 1.026
_refine_ls_hydrogen_treatment mixed
_refine_ls_matrix_type full
_refine_ls_number_parameters 1299
_refine_ls_number_reflns 25184
_refine_ls_number_restraints 0
_refine_ls_restrained_S_all 1.026
_refine_ls_R_factor_all 0.1125
_refine_ls_R_factor_gt 0.0667
_refine_ls_shift/su_max 0.001
_refine_ls_shift/su_mean 0.000
_refine_ls_structure_factor_coef Fsqd
_refine_ls_weighting_details 'calc w=1/[\s^2^(Fo^2^)+(0.0992P)^2^+51.9286P] where P=(Fo^2^+2Fc^2^)/3'
_refine_ls_weighting_scheme calc
_refine_ls_wR_factor_gt 0.1673
_refine_ls_wR_factor_ref 0.2003
_reflns_number_gt 16565
_reflns_number_total 25184
_reflns_threshold_expression >2sigma(I)
_cod_data_source_file om3011036_si_008.cif
_cod_data_source_block h
_cod_depositor_comments
;
The following automatic conversions were performed:

'_symmetry_cell_setting' value 'Monoclinic' changed to 'monoclinic'
according to /home/saulius/struct/CIF-dictionaries/cif_core.dic
dictionary named 'cif_core.dic' version 2.4.2 from 2011-04-26.

Automatic conversion script
Id: cif_fix_values 1891 2012-01-12 08:04:46Z andrius 
;
_cod_original_sg_symbol_H-M C2/c
_cod_database_code 4080356

loop_
_symmetry_equiv_pos_as_xyz
'x, y, z'
'-x, y, -z+1/2'
'x+1/2, y+1/2, z'
'-x+1/2, y+1/2, -z+1/2'
'-x, -y, -z'
'x, -y, z-1/2'
'-x+1/2, -y+1/2, -z'
'x+1/2, -y+1/2, z-1/2'

loop_
_atom_site_label
_atom_site_type_symbol
_atom_site_fract_x
_atom_site_fract_y
_atom_site_fract_z
_atom_site_U_iso_or_equiv
_atom_site_adp_type
_atom_site_occupancy
_atom_site_symmetry_multiplicity
_atom_site_calc_flag
_atom_site_refinement_flags
_atom_site_disorder_assembly
_atom_site_disorder_group
Sc1 Sc 0.15720(2) 0.90445(4) 0.110882(14) 0.01758(17) Uani 1 1 d . . .
Sc2 Sc -0.00516(2) 1.45710(4) 0.384924(14) 0.01923(17) Uani 1 1 d . G .
Sc3 Sc 0.20358(2) 0.99101(4) 0.329253(14) 0.01734(17) Uani 1 1 d . . .
O2 O -0.06578(8) 1.39766(16) 0.37811(6) 0.0270(6) Uani 1 1 d . . .
O3 O 0.19587(8) 1.10028(15) 0.34548(5) 0.0246(6) Uani 1 1 d . . .
O1 O 0.09617(8) 0.84696(16) 0.10476(6) 0.0289(7) Uani 1 1 d . . .
C28 C 0.08451(16) 0.8209(4) 0.20820(10) 0.0575(16) Uani 1 1 d . . .
H1A H 0.0818 0.8693 0.1989 0.086 Uiso 1 1 calc R . .
H1B H 0.0719 0.8246 0.2258 0.086 Uiso 1 1 calc R . .
H1C H 0.0690 0.7823 0.1974 0.086 Uiso 1 1 calc R . .
C35 C 0.03357(17) 0.7809(3) 0.11671(15) 0.067(2) Uani 1 1 d . . .
H2D H 0.0031 0.7899 0.1213 0.081 Uiso 1 1 calc R . .
H2E H 0.0442 0.7343 0.1257 0.081 Uiso 1 1 calc R . .
C34 C 0.03740(15) 0.7764(3) 0.08679(13) 0.0549(16) Uani 1 1 d . . .
H3D H 0.0291 0.7261 0.0799 0.066 Uiso 1 1 calc R . .
H3E H 0.0189 0.8147 0.0774 0.066 Uiso 1 1 calc R . .
C29 C 0.15685(18) 0.8565(3) 0.22964(9) 0.0549(16) Uani 1 1 d . . .
H4A H 0.1876 0.8424 0.2319 0.082 Uiso 1 1 calc R . .
H4B H 0.1440 0.8580 0.2472 0.082 Uiso 1 1 calc R . .
H4C H 0.1544 0.9061 0.2212 0.082 Uiso 1 1 calc R . .
C27 C 0.13612(18) 0.7241(3) 0.22640(9) 0.0484(14) Uani 1 1 d . . .
H5A H 0.1668 0.7096 0.2291 0.073 Uiso 1 1 calc R . .
H5B H 0.1205 0.6860 0.2155 0.073 Uiso 1 1 calc R . .
H5C H 0.1231 0.7283 0.2439 0.073 Uiso 1 1 calc R . .
C4 C 0.13389(18) 0.8805(3) 0.02011(10) 0.0497(14) Uani 1 1 d . . .
H6A H 0.1639 0.8696 0.0157 0.075 Uiso 1 1 calc R . .
H6B H 0.1160 0.8885 0.0035 0.075 Uiso 1 1 calc R . .
H6C H 0.1223 0.8381 0.0300 0.075 Uiso 1 1 calc R . .
C36 C 0.06194(14) 0.8462(3) 0.12457(11) 0.0428(13) Uani 1 1 d . . .
H7A H 0.0450 0.8935 0.1237 0.051 Uiso 1 1 calc R . .
H7B H 0.0749 0.8398 0.1430 0.051 Uiso 1 1 calc R . .
C25 C 0.26541(15) 0.8548(3) 0.01862(8) 0.0369(11) Uani 1 1 d . . .
H8A H 0.2513 0.9025 0.0228 0.055 Uiso 1 1 calc R . .
H8B H 0.2431 0.8175 0.0135 0.055 Uiso 1 1 calc R . .
H8C H 0.2846 0.8622 0.0037 0.055 Uiso 1 1 calc R . .
C23 C 0.31464(13) 0.7524(2) 0.03711(8) 0.0285(10) Uani 1 1 d . . .
H9A H 0.3317 0.7346 0.0530 0.043 Uiso 1 1 calc R . .
H9B H 0.3340 0.7599 0.0223 0.043 Uiso 1 1 calc R . .
H9C H 0.2924 0.7150 0.0318 0.043 Uiso 1 1 calc R . .
C30 C 0.32217(12) 0.9328(3) 0.15021(9) 0.0298(10) Uani 1 1 d . . .
H10A H 0.3252 0.8916 0.1632 0.045 Uiso 1 1 calc R . .
H10B H 0.3402 0.9752 0.1565 0.045 Uiso 1 1 calc R . .
H10C H 0.3316 0.9158 0.1327 0.045 Uiso 1 1 calc R . .
C3 C 0.15068(17) 1.0475(3) 0.02026(9) 0.0458(13) Uani 1 1 d . . .
H11A H 0.1505 1.0940 0.0308 0.069 Uiso 1 1 calc R . .
H11B H 0.1307 1.0524 0.0044 0.069 Uiso 1 1 calc R . .
H11C H 0.1802 1.0380 0.0145 0.069 Uiso 1 1 calc R . .
C2 C 0.07532(14) 0.9868(3) 0.04960(9) 0.0432(12) Uani 1 1 d . . .
H12A H 0.0743 1.0320 0.0607 0.065 Uiso 1 1 calc R . .
H12B H 0.0639 0.9441 0.0594 0.065 Uiso 1 1 calc R . .
H12C H 0.0576 0.9944 0.0329 0.065 Uiso 1 1 calc R . .
C33 C 0.08470(15) 0.7916(3) 0.08353(9) 0.0384(11) Uani 1 1 d . . .
H13A H 0.1021 0.7452 0.0861 0.046 Uiso 1 1 calc R . .
H13B H 0.0895 0.8124 0.0655 0.046 Uiso 1 1 calc R . .
C8 C 0.04473(13) 1.0547(3) 0.12383(10) 0.0352(11) Uani 1 1 d . . .
H14A H 0.0431 1.0245 0.1073 0.053 Uiso 1 1 calc R . .
H14B H 0.0283 1.1013 0.1208 0.053 Uiso 1 1 calc R . .
H14C H 0.0323 1.0263 0.1384 0.053 Uiso 1 1 calc R . .
C5 C 0.13588(13) 0.9925(2) 0.13815(8) 0.0261(9) Uani 1 1 d . . .
H15A H 0.1459 0.9851 0.1563 0.031 Uiso 1 1 calc R . .
C6 C 0.10264(16) 1.1349(3) 0.16464(9) 0.0397(11) Uani 1 1 d . . .
H16A H 0.0915 1.1046 0.1792 0.060 Uiso 1 1 calc R . .
H16B H 0.0840 1.1790 0.1615 0.060 Uiso 1 1 calc R . .
H16C H 0.1324 1.1511 0.1697 0.060 Uiso 1 1 calc R . .
C24 C 0.32728(14) 0.8848(3) 0.05135(9) 0.0362(11) Uani 1 1 d . . .
H17A H 0.3445 0.8675 0.0673 0.054 Uiso 1 1 calc R . .
H17B H 0.3134 0.9328 0.0553 0.054 Uiso 1 1 calc R . .
H17C H 0.3464 0.8915 0.0364 0.054 Uiso 1 1 calc R . .
C7 C 0.12467(14) 1.1387(2) 0.10631(9) 0.0326(10) Uani 1 1 d . . .
H18A H 0.1250 1.1107 0.0894 0.049 Uiso 1 1 calc R . .
H18B H 0.1544 1.1543 0.1118 0.049 Uiso 1 1 calc R . .
H18C H 0.1061 1.1831 0.1038 0.049 Uiso 1 1 calc R . .
C14 C 0.13578(12) 0.7361(2) 0.16632(8) 0.0226(9) Uani 1 1 d . . .
H19A H 0.1145 0.7022 0.1723 0.027 Uiso 1 1 calc R . .
C26 C 0.13300(14) 0.7994(2) 0.21202(8) 0.0298(10) Uani 1 1 d . . .
C13 C 0.15026(11) 0.7279(2) 0.14107(8) 0.0201(8) Uani 1 1 d . . .
H21A H 0.1391 0.6889 0.1297 0.024 Uiso 1 1 calc R . .
C15 C 0.15165(12) 0.7940(2) 0.18403(7) 0.0218(9) Uani 1 1 d . . .
C22 C 0.29247(13) 0.8269(2) 0.04364(7) 0.0238(9) Uani 1 1 d . . .
C1 C 0.16860(13) 0.9567(3) 0.07194(8) 0.0284(9) Uani 1 1 d . . .
H24A H 0.1969 0.9773 0.0706 0.034 Uiso 1 1 calc R . .
C31 C 0.24959(14) 0.9987(2) 0.18012(8) 0.0282(9) Uani 1 1 d . . .
H25A H 0.2519 0.9579 0.1933 0.042 Uiso 1 1 calc R . .
H25B H 0.2197 1.0179 0.1789 0.042 Uiso 1 1 calc R . .
H25C H 0.2696 1.0393 0.1857 0.042 Uiso 1 1 calc R . .
C32 C 0.25941(14) 1.0410(2) 0.12175(8) 0.0285(9) Uani 1 1 d . . .
H26A H 0.2290 1.0572 0.1196 0.043 Uiso 1 1 calc R . .
H26B H 0.2693 1.0235 0.1044 0.043 Uiso 1 1 calc R . .
H26C H 0.2776 1.0832 0.1282 0.043 Uiso 1 1 calc R . .
C10 C 0.26111(12) 0.8141(2) 0.06613(7) 0.0199(8) Uani 1 1 d . . .
C16 C 0.18177(12) 0.8436(2) 0.17531(7) 0.0186(8) Uani 1 1 d . . .
H28A H 0.1920 0.8830 0.1868 0.022 Uiso 1 1 calc R . .
C20 C 0.18205(11) 0.7778(2) 0.13202(7) 0.0164(8) Uani 1 1 d . . .
C12 C 0.20153(12) 0.7399(2) 0.08327(7) 0.0183(8) Uani 1 1 d . . .
H30A H 0.1810 0.7003 0.0810 0.022 Uiso 1 1 calc R . .
C11 C 0.22926(12) 0.7561(2) 0.06355(7) 0.0202(8) Uani 1 1 d . . .
H31A H 0.2272 0.7276 0.0474 0.024 Uiso 1 1 calc R . .
C19 C 0.20387(11) 0.7828(2) 0.10712(7) 0.0160(8) Uani 1 1 d . . .
C21 C 0.19819(11) 0.8369(2) 0.14901(7) 0.0153(8) Uani 1 1 d . . .
C9 C 0.26250(11) 0.8577(2) 0.08896(7) 0.0176(8) Uani 1 1 d . . .
H34A H 0.2830 0.8974 0.0908 0.021 Uiso 1 1 calc R . .
C18 C 0.23373(11) 0.8441(2) 0.10970(7) 0.0161(8) Uani 1 1 d . . .
C17 C 0.22876(11) 0.8826(2) 0.13499(7) 0.0164(8) Uani 1 1 d . . .
C42 C 0.0759(2) 1.3224(4) 0.30942(11) 0.0686(18) Uani 1 1 d . . .
H39A H 0.0583 1.3438 0.2943 0.103 Uiso 1 1 calc R A 1
H39B H 0.0830 1.2701 0.3054 0.103 Uiso 1 1 calc R A 1
H39C H 0.1029 1.3513 0.3122 0.103 Uiso 1 1 calc R A 1
C61 C -0.12538(18) 1.4917(3) 0.47373(10) 0.0568(16) Uani 1 1 d . . .
H40A H -0.1076 1.4469 0.4713 0.085 Uiso 1 1 calc R . .
H40B H -0.1503 1.4911 0.4607 0.085 Uiso 1 1 calc R . .
H40C H -0.1358 1.4923 0.4920 0.085 Uiso 1 1 calc R . .
C65 C 0.09732(14) 1.6507(4) 0.30908(9) 0.0524(16) Uani 1 1 d . . .
H41A H 0.1091 1.6058 0.3182 0.079 Uiso 1 1 calc R . .
H41B H 0.0981 1.6929 0.3217 0.079 Uiso 1 1 calc R . .
H41C H 0.1149 1.6628 0.2938 0.079 Uiso 1 1 calc R . .
C38 C 0.05915(15) 1.2726(3) 0.45905(10) 0.0432(12) Uani 1 1 d . . .
H42A H 0.0721 1.3110 0.4711 0.065 Uiso 1 1 calc R B 1
H42B H 0.0811 1.2546 0.4470 0.065 Uiso 1 1 calc R B 1
H42C H 0.0488 1.2306 0.4697 0.065 Uiso 1 1 calc R B 1
C64 C 0.05114(17) 1.5707(4) 0.27881(9) 0.0568(16) Uani 1 1 d . . .
H43A H 0.0627 1.5257 0.2880 0.085 Uiso 1 1 calc R . .
H43B H 0.0697 1.5839 0.2641 0.085 Uiso 1 1 calc R . .
H43C H 0.0215 1.5608 0.2715 0.085 Uiso 1 1 calc R . .
C63 C 0.03258(17) 1.7070(3) 0.28491(10) 0.0538(15) Uani 1 1 d . . .
H44A H 0.0322 1.7483 0.2979 0.081 Uiso 1 1 calc R . .
H44B H 0.0029 1.6975 0.2776 0.081 Uiso 1 1 calc R . .
H44C H 0.0512 1.7205 0.2703 0.081 Uiso 1 1 calc R . .
C66 C 0.08537(14) 1.7093(3) 0.40734(9) 0.0326(10) Uani 1 1 d . G .
H45A H 0.0630 1.7432 0.4137 0.049 Uiso 1 1 calc R . .
H45B H 0.0874 1.7153 0.3879 0.049 Uiso 1 1 calc R . .
H45C H 0.1135 1.7213 0.4165 0.049 Uiso 1 1 calc R . .
C44 C -0.00157(17) 1.2626(3) 0.33706(12) 0.0546(15) Uani 1 1 d . . .
H46A H -0.0179 1.2640 0.3534 0.082 Uiso 1 1 calc R C 1
H46B H 0.0090 1.2115 0.3342 0.082 Uiso 1 1 calc R C 1
H46C H -0.0206 1.2780 0.3216 0.082 Uiso 1 1 calc R C 1
C70 C -0.13816(14) 1.3620(3) 0.38490(11) 0.0440(13) Uani 1 1 d . . .
H47A H -0.1556 1.4086 0.3852 0.053 Uiso 1 1 calc R . .
H47B H -0.1545 1.3209 0.3932 0.053 Uiso 1 1 calc R . .
C39 C -0.00837(14) 1.2345(3) 0.41675(10) 0.0406(12) Uani 1 1 d . . .
H48A H -0.0333 1.2514 0.4052 0.061 Uiso 1 1 calc R D 1
H48B H -0.0173 1.1931 0.4281 0.061 Uiso 1 1 calc R D 1
H48C H 0.0149 1.2175 0.4055 0.061 Uiso 1 1 calc R D 1
C59 C -0.12558(17) 1.6323(3) 0.47283(9) 0.0541(16) Uani 1 1 d . . .
H49A H -0.1079 1.6772 0.4702 0.081 Uiso 1 1 calc R . .
H49B H -0.1364 1.6329 0.4910 0.081 Uiso 1 1 calc R . .
H49C H -0.1503 1.6318 0.4596 0.081 Uiso 1 1 calc R . .
C69 C -0.09421(14) 1.3728(3) 0.39925(9) 0.0349(11) Uani 1 1 d . . .
H50A H -0.0957 1.4113 0.4135 0.042 Uiso 1 1 calc R . .
H50B H -0.0835 1.3253 0.4075 0.042 Uiso 1 1 calc R . .
C71 C -0.12694(14) 1.3421(3) 0.35664(10) 0.0417(12) Uani 1 1 d . . .
H51A H -0.1518 1.3516 0.3436 0.050 Uiso 1 1 calc R . .
H51B H -0.1179 1.2890 0.3553 0.050 Uiso 1 1 calc R . .
C37 C 0.02526(15) 1.3987(2) 0.42024(9) 0.0338(10) Uani 1 1 d . . .
H52A H 0.0508 1.4231 0.4274 0.041 Uiso 1 1 calc R E 1
C67 C 0.11395(13) 1.5479(3) 0.40258(9) 0.0365(11) Uani 1 1 d . G .
H53A H 0.1068 1.4955 0.4064 0.055 Uiso 1 1 calc R . .
H53B H 0.1419 1.5608 0.4117 0.055 Uiso 1 1 calc R . .
H53C H 0.1159 1.5546 0.3832 0.055 Uiso 1 1 calc R . .
C62 C 0.05046(13) 1.6361(3) 0.29898(8) 0.0330(11) Uani 1 1 d . G .
C68 C 0.06998(14) 1.6017(3) 0.45203(8) 0.0365(11) Uani 1 1 d . G .
H55A H 0.0473 1.6343 0.4588 0.055 Uiso 1 1 calc R . .
H55B H 0.0984 1.6168 0.4601 0.055 Uiso 1 1 calc R . .
H55C H 0.0640 1.5495 0.4568 0.055 Uiso 1 1 calc R . .
C58 C -0.09781(14) 1.5623(3) 0.46933(8) 0.0309(10) Uani 1 1 d . . .
C72 C -0.08956(13) 1.3947(3) 0.35206(9) 0.0324(10) Uani 1 1 d . . .
H57A H -0.0709 1.3748 0.3381 0.039 Uiso 1 1 calc R . .
H57B H -0.1003 1.4450 0.3466 0.039 Uiso 1 1 calc R . .
C45 C -0.03908(12) 1.5701(2) 0.43513(7) 0.0203(8) Uani 1 1 d . . .
H58A H -0.0178 1.5707 0.4496 0.024 Uiso 1 1 calc R . .
C52 C 0.03627(12) 1.6115(2) 0.34802(7) 0.0203(8) Uani 1 1 d . G .
H59A H 0.0662 1.6205 0.3524 0.024 Uiso 1 1 calc R . .
C60 C -0.06020(14) 1.5626(3) 0.49045(8) 0.0370(11) Uani 1 1 d . . .
H60A H -0.0423 1.5176 0.4883 0.056 Uiso 1 1 calc R . .
H60B H -0.0717 1.5629 0.5084 0.056 Uiso 1 1 calc R . .
H60C H -0.0423 1.6074 0.4882 0.056 Uiso 1 1 calc R . .
C41 C 0.03142(15) 1.4217(2) 0.35066(9) 0.0354(11) Uani 1 1 d . . .
H61A H 0.0418 1.4607 0.3397 0.042 Uiso 1 1 calc R F 1
C50 C -0.02368(12) 1.5999(2) 0.31548(7) 0.0235(9) Uani 1 1 d . G .
H62A H -0.0342 1.6014 0.2972 0.028 Uiso 1 1 calc R . .
C55 C -0.05812(11) 1.5713(2) 0.38662(7) 0.0170(8) Uani 1 1 d . . .
C47 C -0.11387(12) 1.5588(2) 0.41839(8) 0.0221(9) Uani 1 1 d . . .
H64A H -0.1438 1.5541 0.4220 0.027 Uiso 1 1 calc R G .
C57 C 0.00826(11) 1.5940(2) 0.36894(7) 0.0188(8) Uani 1 1 d . . .
C54 C -0.02572(11) 1.5764(2) 0.40822(7) 0.0163(8) Uani 1 1 d . G .
C53 C 0.01668(11) 1.5867(2) 0.39753(7) 0.0173(8) Uani 1 1 d . G .
C49 C -0.05192(12) 1.5828(2) 0.33479(7) 0.0198(8) Uani 1 1 d . . .
H68A H -0.0816 1.5722 0.3300 0.024 Uiso 1 1 calc R G .
C46 C -0.08237(12) 1.5632(2) 0.44039(8) 0.0209(8) Uani 1 1 d . G .
C51 C 0.02124(12) 1.6157(2) 0.32176(8) 0.0230(9) Uani 1 1 d . . .
C48 C -0.10257(12) 1.5612(2) 0.39225(7) 0.0184(8) Uani 1 1 d . G .
H71A H -0.1241 1.5561 0.3780 0.022 Uiso 1 1 calc R . .
C56 C -0.03674(11) 1.5810(2) 0.36183(7) 0.0176(8) Uani 1 1 d . G .
C99 C 0.38989(15) 0.9230(4) 0.26582(10) 0.0604(17) Uani 1 1 d . . .
H73A H 0.3962 0.8825 0.2788 0.091 Uiso 1 1 calc R . .
H73B H 0.4015 0.9704 0.2731 0.091 Uiso 1 1 calc R . .
H73C H 0.4035 0.9117 0.2489 0.091 Uiso 1 1 calc R . .
C96 C 0.18387(18) 0.8892(3) 0.44007(10) 0.0492(14) Uani 1 1 d . . .
H74A H 0.1604 0.8935 0.4261 0.074 Uiso 1 1 calc R . .
H74B H 0.1714 0.8847 0.4577 0.074 Uiso 1 1 calc R . .
H74C H 0.2014 0.8446 0.4367 0.074 Uiso 1 1 calc R . .
C76 C 0.04510(15) 0.8943(3) 0.34472(10) 0.0439(12) Uani 1 1 d . . .
H75A H 0.0456 0.9075 0.3638 0.066 Uiso 1 1 calc R . .
H75B H 0.0534 0.8415 0.3428 0.066 Uiso 1 1 calc R . .
H75C H 0.0157 0.9019 0.3366 0.066 Uiso 1 1 calc R . .
C95 C 0.24908(17) 0.9522(3) 0.46177(8) 0.0504(14) Uani 1 1 d . . .
H76A H 0.2669 0.9080 0.4584 0.076 Uiso 1 1 calc R . .
H76B H 0.2363 0.9470 0.4793 0.076 Uiso 1 1 calc R . .
H76C H 0.2673 0.9973 0.4618 0.076 Uiso 1 1 calc R . .
C101 C 0.32165(19) 0.8570(3) 0.24886(10) 0.0549(15) Uani 1 1 d . . .
H77A H 0.2901 0.8621 0.2453 0.082 Uiso 1 1 calc R . .
H77B H 0.3275 0.8162 0.2617 0.082 Uiso 1 1 calc R . .
H77C H 0.3354 0.8457 0.2320 0.082 Uiso 1 1 calc R . .
C79 C 0.16823(19) 1.0765(3) 0.23054(9) 0.0547(15) Uani 1 1 d . . .
H78A H 0.1414 1.0468 0.2303 0.082 Uiso 1 1 calc R . .
H78B H 0.1906 1.0488 0.2214 0.082 Uiso 1 1 calc R . .
H78C H 0.1625 1.1244 0.2213 0.082 Uiso 1 1 calc R . .
C78 C 0.23848(16) 1.1522(3) 0.26407(11) 0.0532(14) Uani 1 1 d . . .
H79A H 0.2614 1.1217 0.2566 0.080 Uiso 1 1 calc R . .
H79B H 0.2481 1.1691 0.2822 0.080 Uiso 1 1 calc R . .
H79C H 0.2325 1.1960 0.2525 0.080 Uiso 1 1 calc R . .
C97 C 0.18435(17) 1.0278(3) 0.44537(9) 0.0465(13) Uani 1 1 d . . .
H80A H 0.1609 1.0321 0.4314 0.070 Uiso 1 1 calc R . .
H80B H 0.2024 1.0732 0.4454 0.070 Uiso 1 1 calc R . .
H80C H 0.1718 1.0220 0.4629 0.070 Uiso 1 1 calc R . .
C107 C 0.19701(14) 1.2297(3) 0.35256(10) 0.0398(12) Uani 1 1 d . . .
H81A H 0.1705 1.2457 0.3419 0.048 Uiso 1 1 calc R . .
H81B H 0.2162 1.2737 0.3559 0.048 Uiso 1 1 calc R . .
C100 C 0.33066(16) 0.9933(3) 0.24014(9) 0.0451(13) Uani 1 1 d . . .
H82A H 0.2991 0.9980 0.2365 0.068 Uiso 1 1 calc R . .
H82B H 0.3446 0.9817 0.2234 0.068 Uiso 1 1 calc R . .
H82C H 0.3423 1.0406 0.2475 0.068 Uiso 1 1 calc R . .
C75 C 0.06461(14) 1.0539(3) 0.32980(10) 0.0400(12) Uani 1 1 d . . .
H83A H 0.0841 1.0879 0.3207 0.060 Uiso 1 1 calc R . .
H83B H 0.0638 1.0679 0.3488 0.060 Uiso 1 1 calc R . .
H83C H 0.0352 1.0574 0.3213 0.060 Uiso 1 1 calc R . .
C74 C 0.08105(14) 0.9272(3) 0.29081(9) 0.0393(12) Uani 1 1 d . . .
H84A H 0.1012 0.9577 0.2808 0.059 Uiso 1 1 calc R . .
H84B H 0.0512 0.9350 0.2834 0.059 Uiso 1 1 calc R . .
H84C H 0.0888 0.8741 0.2893 0.059 Uiso 1 1 calc R . .
C106 C 0.18555(15) 1.1922(3) 0.37889(9) 0.0409(12) Uani 1 1 d . . .
H85A H 0.2112 1.1892 0.3917 0.049 Uiso 1 1 calc R . .
H85B H 0.1618 1.2194 0.3875 0.049 Uiso 1 1 calc R . .
C80 C 0.14348(14) 1.1518(3) 0.28046(9) 0.0352(11) Uani 1 1 d . . .
H86A H 0.1171 1.1213 0.2813 0.053 Uiso 1 1 calc R . .
H86B H 0.1373 1.1957 0.2690 0.053 Uiso 1 1 calc R . .
H86C H 0.1529 1.1684 0.2986 0.053 Uiso 1 1 calc R . .
C104 C 0.19312(14) 0.7495(2) 0.36243(8) 0.0301(10) Uani 1 1 d . . .
H87A H 0.2086 0.7525 0.3801 0.045 Uiso 1 1 calc R . .
H87B H 0.1852 0.6972 0.3585 0.045 Uiso 1 1 calc R . .
H87C H 0.1667 0.7802 0.3624 0.045 Uiso 1 1 calc R . .
C105 C 0.17105(13) 1.1157(3) 0.36954(9) 0.0315(10) Uani 1 1 d . . .
H88A H 0.1777 1.0777 0.3837 0.038 Uiso 1 1 calc R . .
H88B H 0.1393 1.1151 0.3649 0.038 Uiso 1 1 calc R . .
C73 C 0.14085(12) 0.9447(2) 0.34128(8) 0.0274(9) Uani 1 1 d . . .
H89A H 0.1433 0.9132 0.3567 0.033 Uiso 1 1 calc R . .
C102 C 0.27718(14) 0.7212(2) 0.33516(10) 0.0395(12) Uani 1 1 d . . .
H90A H 0.2938 0.7231 0.3525 0.059 Uiso 1 1 calc R . .
H90B H 0.2958 0.7374 0.3208 0.059 Uiso 1 1 calc R . .
H90C H 0.2672 0.6697 0.3316 0.059 Uiso 1 1 calc R . .
C88 C 0.29311(11) 0.9029(2) 0.30041(7) 0.0210(8) Uani 1 1 d . . .
H91A H 0.2849 0.8563 0.2923 0.025 Uiso 1 1 calc R . .
C85 C 0.31700(11) 1.0420(2) 0.32339(8) 0.0219(8) Uani 1 1 d . . .
H92A H 0.3246 1.0896 0.3308 0.026 Uiso 1 1 calc R . .
C83 C 0.25865(12) 1.0350(2) 0.40820(7) 0.0244(9) Uani 1 1 d . . .
H93A H 0.2625 1.0705 0.4223 0.029 Uiso 1 1 calc R . .
C108 C 0.22037(13) 1.1674(2) 0.33865(9) 0.0288(10) Uani 1 1 d . . .
H94A H 0.2195 1.1753 0.3189 0.035 Uiso 1 1 calc R . .
H94B H 0.2511 1.1637 0.3455 0.035 Uiso 1 1 calc R . .
C81 C 0.22817(12) 0.9172(2) 0.39203(7) 0.0209(8) Uani 1 1 d . . .
H95A H 0.2111 0.8736 0.3945 0.025 Uiso 1 1 calc R . .
C84 C 0.27726(12) 1.0481(2) 0.38459(7) 0.0222(8) Uani 1 1 d . . .
H96A H 0.2933 1.0929 0.3822 0.027 Uiso 1 1 calc R . .
C86 C 0.33167(12) 1.0205(2) 0.29952(8) 0.0245(9) Uani 1 1 d . . .
H97A H 0.3502 1.0536 0.2905 0.029 Uiso 1 1 calc R . .
C103 C 0.19839(14) 0.7791(3) 0.30265(8) 0.0330(10) Uani 1 1 d . . .
H98A H 0.1729 0.8122 0.3026 0.050 Uiso 1 1 calc R . .
H98B H 0.1888 0.7273 0.2994 0.050 Uiso 1 1 calc R . .
H98C H 0.2174 0.7947 0.2885 0.050 Uiso 1 1 calc R . .
C77 C 0.19908(13) 1.0084(2) 0.28555(8) 0.0269(9) Uani 1 1 d . . .
H99A H 0.2038 0.9648 0.2751 0.032 Uiso 1 1 calc R . .
C89 C 0.24845(11) 0.8827(2) 0.34280(7) 0.0183(8) Uani 1 1 d . . .
C92 C 0.28992(11) 0.9919(2) 0.33736(7) 0.0191(8) Uani 1 1 d . . .
C93 C 0.27706(11) 0.9221(2) 0.32549(7) 0.0176(8) Uani 1 1 d . . .
C91 C 0.27276(11) 0.9953(2) 0.36364(7) 0.0189(8) Uani 1 1 d . . .
C87 C 0.32049(12) 0.9504(2) 0.28738(8) 0.0245(9) Uani 1 1 d . . .
C90 C 0.24833(11) 0.9282(2) 0.36698(7) 0.0176(8) Uani 1 1 d . . .
C82 C 0.23326(12) 0.9689(2) 0.41247(7) 0.0228(9) Uani 1 1 d . . .
C94 C 0.21262(14) 0.9589(3) 0.43966(8) 0.0316(10) Uani 1 1 d . . .
C98 C 0.34000(14) 0.9300(3) 0.26050(8) 0.0346(11) Uani 1 1 d . . .
C119 C 0.27884(16) 1.1701(3) 0.05892(10) 0.0453(13) Uani 1 1 d . . .
H12M H 0.2916 1.1615 0.0773 0.054 Uiso 1 1 calc R . .
H12N H 0.2976 1.2066 0.0501 0.054 Uiso 1 1 calc R . .
C115 C 0.14812(19) 1.2871(3) 0.00849(12) 0.0609(16) Uani 1 1 d . . .
H12O H 0.1193 1.3088 0.0107 0.091 Uiso 1 1 calc R . .
H12P H 0.1453 1.2423 -0.0029 0.091 Uiso 1 1 calc R . .
H12Q H 0.1667 1.3240 0.0000 0.091 Uiso 1 1 calc R . .
C118 C 0.23418(16) 1.2037(3) 0.06079(9) 0.0442(12) Uani 1 1 d . . .
H12K H 0.2362 1.2466 0.0735 0.053 Uiso 1 1 calc R . .
H12L H 0.2148 1.1657 0.0684 0.053 Uiso 1 1 calc R . .
C120 C 0.27919(17) 1.0971(3) 0.04359(10) 0.0468(13) Uani 1 1 d . . .
H12H H 0.3092 1.0789 0.0430 0.070 Uiso 1 1 calc R . .
H12I H 0.2670 1.1051 0.0252 0.070 Uiso 1 1 calc R . .
H12J H 0.2616 1.0599 0.0526 0.070 Uiso 1 1 calc R . .
C117 C 0.21352(15) 1.2310(3) 0.03401(9) 0.0383(11) Uani 1 1 d . . .
H12F H 0.2330 1.2688 0.0264 0.046 Uiso 1 1 calc R . .
H12G H 0.2114 1.1881 0.0214 0.046 Uiso 1 1 calc R . .
C116 C 0.16859(16) 1.2654(3) 0.03588(10) 0.0442(12) Uani 1 1 d . . .
H12D H 0.1708 1.3105 0.0474 0.053 Uiso 1 1 calc R . .
H12E H 0.1494 1.2289 0.0445 0.053 Uiso 1 1 calc R . .
C126 C 0.0276(7) 0.8367(11) 0.4996(4) 0.287(12) Uani 1 1 d . . .
H13C H 0.0267 0.7818 0.5004 0.430 Uiso 1 1 calc R . .
H13D H -0.0016 0.8568 0.5019 0.430 Uiso 1 1 calc R . .
H13E H 0.0476 0.8557 0.5140 0.430 Uiso 1 1 calc R . .
C125 C 0.0409(6) 0.8574(10) 0.4768(4) 0.241(10) Uani 1 1 d . . .
H13F H 0.0214 0.8348 0.4625 0.289 Uiso 1 1 calc R . .
H13G H 0.0703 0.8359 0.4748 0.289 Uiso 1 1 calc R . .
C121 C 0.0708(2) 1.0578(7) 0.40953(15) 0.124(4) Uani 1 1 d . . .
H13H H 0.0766 1.1117 0.4081 0.186 Uiso 1 1 calc R . .
H13I H 0.0461 1.0444 0.3973 0.186 Uiso 1 1 calc R . .
H13J H 0.0966 1.0296 0.4047 0.186 Uiso 1 1 calc R . .
C123 C 0.0524(3) 0.9580(7) 0.4417(2) 0.124(4) Uani 1 1 d . . .
H13K H 0.0781 0.9291 0.4365 0.148 Uiso 1 1 calc R . .
H13L H 0.0271 0.9420 0.4300 0.148 Uiso 1 1 calc R . .
C124 C 0.0434(3) 0.9399(8) 0.4715(2) 0.135(4) Uani 1 1 d . . .
H13M H 0.0668 0.9619 0.4834 0.162 Uiso 1 1 calc R . .
H13N H 0.0156 0.9636 0.4760 0.162 Uiso 1 1 calc R . .
C122 C 0.0604(3) 1.0395(7) 0.43762(16) 0.113(4) Uani 1 1 d . . .
H13O H 0.0343 1.0680 0.4423 0.135 Uiso 1 1 calc R . .
H13P H 0.0849 1.0557 0.4500 0.135 Uiso 1 1 calc R . .
Si1 Si 0.13299(4) 0.96727(7) 0.04146(2) 0.0269(3) Uani 1 1 d . . .
Si2 Si 0.10269(4) 1.07727(7) 0.13308(2) 0.0242(3) Uani 1 1 d . . .
Si3 Si 0.26401(3) 0.96278(6) 0.14674(2) 0.0180(2) Uani 1 1 d . . .
Si5 Si 0.04441(6) 1.32636(10) 0.34062(5) 0.0333(5) Uani 0.764(4) 1 d P G 1
Si4 Si 0.01204(5) 1.31433(9) 0.43849(3) 0.0294(5) Uani 0.764(4) 1 d P G 1
C43 C 0.08208(19) 1.2841(4) 0.36694(14) 0.0449(17) Uani 0.764(4) 1 d P G 1
H3A H 0.0681 1.2839 0.3842 0.067 Uiso 0.764(4) 1 calc PR G 1
H3B H 0.1090 1.3136 0.3686 0.067 Uiso 0.764(4) 1 calc PR G 1
H3C H 0.0890 1.2325 0.3619 0.067 Uiso 0.764(4) 1 calc PR G 1
C40 C -0.0307(2) 1.3408(4) 0.46291(13) 0.0488(18) Uani 0.764(4) 1 d P G 1
H2A H -0.0560 1.3627 0.4530 0.073 Uiso 0.764(4) 1 calc PR G 1
H2B H -0.0185 1.3776 0.4759 0.073 Uiso 0.764(4) 1 calc PR G 1
H2C H -0.0398 1.2959 0.4725 0.073 Uiso 0.764(4) 1 calc PR G 1
Si5' Si 0.03184(18) 1.3482(4) 0.32518(13) 0.0284(15) Uani 0.236(4) 1 d P G 2
Si4' Si 0.03853(17) 1.2997(3) 0.42521(10) 0.0290(16) Uani 0.236(4) 1 d P G 2
C43' C -0.0006(8) 1.3868(14) 0.2960(4) 0.057(7) Uani 0.236(4) 1 d P G 2
H3A' H 0.0144 1.4305 0.2889 0.086 Uiso 0.236(4) 1 calc PR G 2
H3B' H -0.0293 1.4020 0.3017 0.086 Uiso 0.236(4) 1 calc PR G 2
H3C' H -0.0041 1.3484 0.2820 0.086 Uiso 0.236(4) 1 calc PR G 2
C40' C 0.0844(6) 1.2768(15) 0.4025(4) 0.053(7) Uani 0.236(4) 1 d P G 2
H2A' H 0.1090 1.3104 0.4066 0.080 Uiso 0.236(4) 1 calc PR G 2
H2B' H 0.0742 1.2835 0.3836 0.080 Uiso 0.236(4) 1 calc PR G 2
H2C' H 0.0936 1.2247 0.4054 0.080 Uiso 0.236(4) 1 calc PR G 2
Si6 Si 0.07044(3) 1.61044(7) 0.41491(2) 0.0212(2) Uani 1 1 d . . .
Si8 Si 0.18754(4) 1.09470(7) 0.26598(2) 0.0288(3) Uani 1 1 d . . .
Si7 Si 0.08483(4) 0.95574(7) 0.32712(2) 0.0267(3) Uani 1 1 d . . .
Si9 Si 0.22906(3) 0.78500(6) 0.33616(2) 0.0219(2) Uani 1 1 d . . .
C112 C 0.0000 1.1731(8) 0.2500 0.127(6) Uani 1 2 d S . .
C111 C 0.0000 1.0862(11) 0.2500 0.142(7) Uani 1 2 d S . .
C110 C 0.0337(7) 1.0861(9) 0.2260(4) 0.256(10) Uani 1 1 d . . .
C109 C 0.0487(6) 0.9998(9) 0.2146(5) 0.340(13) Uani 1 1 d . . .
H11G H 0.0691 1.0061 0.2003 0.509 Uiso 1 1 calc R . .
H11H H 0.0228 0.9727 0.2075 0.509 Uiso 1 1 calc R . .
H11I H 0.0628 0.9713 0.2294 0.509 Uiso 1 1 calc R . .
C113 C -0.0396(8) 1.1699(10) 0.2690(4) 0.275(10) Uani 1 1 d . . .
C114 C -0.0574(9) 1.2571(12) 0.2724(5) 0.416(18) Uani 1 1 d . . .
H11D H -0.0819 1.2574 0.2842 0.624 Uiso 1 1 calc R . .
H11E H -0.0669 1.2770 0.2547 0.624 Uiso 1 1 calc R . .
H11F H -0.0338 1.2884 0.2803 0.624 Uiso 1 1 calc R . .

loop_
_atom_site_aniso_label
_atom_site_aniso_U_11
_atom_site_aniso_U_22
_atom_site_aniso_U_33
_atom_site_aniso_U_23
_atom_site_aniso_U_13
_atom_site_aniso_U_12
Sc1 0.0168(3) 0.0159(4) 0.0203(4) 0.0014(3) 0.0032(3) 0.0005(3)
Sc2 0.0181(4) 0.0160(4) 0.0233(4) -0.0027(3) -0.0013(3) 0.0013(3)
Sc3 0.0178(3) 0.0152(4) 0.0191(4) -0.0003(3) 0.0014(3) 0.0024(3)
O2 0.0216(14) 0.0218(16) 0.0372(16) -0.0032(13) -0.0021(12) -0.0021(12)
O3 0.0253(14) 0.0191(15) 0.0295(15) -0.0041(12) 0.0014(11) 0.0042(12)
O1 0.0212(14) 0.0258(17) 0.0399(17) 0.0029(14) 0.0039(12) -0.0039(13)
C28 0.052(3) 0.081(4) 0.042(3) 0.010(3) 0.032(2) 0.018(3)
C35 0.037(3) 0.024(3) 0.145(6) -0.001(3) 0.045(3) -0.003(2)
C34 0.029(3) 0.030(3) 0.104(5) 0.007(3) -0.016(3) -0.006(2)
C29 0.079(4) 0.059(4) 0.030(3) -0.015(2) 0.034(3) -0.028(3)
C27 0.070(4) 0.044(3) 0.033(3) 0.006(2) 0.022(2) -0.005(3)
C4 0.061(3) 0.052(4) 0.037(3) -0.011(2) 0.006(2) -0.008(3)
C36 0.031(2) 0.026(3) 0.074(4) 0.004(2) 0.029(2) 0.000(2)
C25 0.043(3) 0.048(3) 0.021(2) 0.005(2) 0.0088(19) -0.001(2)
C23 0.027(2) 0.032(3) 0.027(2) -0.0081(19) 0.0077(17) -0.0030(19)
C30 0.023(2) 0.027(2) 0.039(2) -0.007(2) 0.0007(18) -0.0066(19)
C3 0.053(3) 0.050(3) 0.034(3) 0.013(2) 0.000(2) -0.009(3)
C2 0.033(2) 0.061(4) 0.035(3) 0.012(2) 0.000(2) 0.003(2)
C33 0.039(3) 0.032(3) 0.043(3) 0.002(2) -0.008(2) -0.008(2)
C8 0.028(2) 0.025(2) 0.053(3) 0.006(2) 0.004(2) 0.002(2)
C5 0.032(2) 0.023(2) 0.023(2) 0.0022(18) 0.0075(17) 0.0113(19)
C6 0.047(3) 0.031(3) 0.042(3) -0.006(2) 0.004(2) 0.012(2)
C24 0.038(2) 0.043(3) 0.030(2) -0.014(2) 0.0204(19) -0.018(2)
C7 0.036(2) 0.022(2) 0.040(3) 0.002(2) 0.0014(19) 0.005(2)
C14 0.0218(19) 0.020(2) 0.027(2) 0.0079(17) 0.0094(16) -0.0007(17)
C26 0.037(2) 0.027(2) 0.027(2) 0.0019(19) 0.0178(18) -0.005(2)
C13 0.0183(18) 0.015(2) 0.027(2) 0.0004(17) 0.0008(15) -0.0015(16)
C15 0.028(2) 0.017(2) 0.0214(19) 0.0035(16) 0.0093(16) -0.0018(17)
C22 0.028(2) 0.028(2) 0.0161(18) -0.0041(17) 0.0078(16) -0.0017(18)
C1 0.022(2) 0.034(3) 0.029(2) 0.0073(19) 0.0008(17) -0.0023(19)
C31 0.036(2) 0.026(2) 0.023(2) -0.0041(18) 0.0014(17) -0.007(2)
C32 0.038(2) 0.018(2) 0.031(2) -0.0009(18) 0.0080(18) -0.0079(19)
C10 0.0211(19) 0.020(2) 0.0187(18) -0.0035(16) 0.0026(15) 0.0042(17)
C16 0.0236(19) 0.017(2) 0.0154(18) 0.0010(16) 0.0047(15) -0.0010(16)
C20 0.0157(17) 0.016(2) 0.0176(18) -0.0001(15) 0.0013(14) -0.0007(15)
C12 0.0194(18) 0.0120(19) 0.0230(19) -0.0002(16) -0.0027(15) 0.0007(16)
C11 0.0230(19) 0.021(2) 0.0159(18) -0.0075(16) -0.0007(15) -0.0010(17)
C19 0.0168(18) 0.0135(19) 0.0177(18) 0.0010(15) -0.0003(14) 0.0033(15)
C21 0.0139(17) 0.0139(19) 0.0183(18) -0.0008(15) 0.0024(14) 0.0018(15)
C9 0.0173(18) 0.016(2) 0.0202(18) 0.0012(16) 0.0040(14) 0.0003(16)
C18 0.0154(17) 0.017(2) 0.0159(18) 0.0022(15) -0.0001(14) 0.0046(15)
C17 0.0194(18) 0.015(2) 0.0148(17) 0.0020(15) 0.0029(14) 0.0016(15)
C42 0.077(4) 0.072(5) 0.059(4) -0.030(3) 0.022(3) 0.000(4)
C61 0.058(3) 0.074(4) 0.039(3) 0.021(3) 0.011(2) -0.021(3)
C65 0.032(3) 0.101(5) 0.025(2) 0.007(3) 0.0088(19) -0.011(3)
C38 0.039(3) 0.042(3) 0.048(3) 0.012(2) -0.006(2) 0.003(2)
C64 0.045(3) 0.096(5) 0.031(3) -0.015(3) 0.012(2) 0.012(3)
C63 0.049(3) 0.073(4) 0.041(3) 0.025(3) 0.016(2) -0.003(3)
C66 0.027(2) 0.032(3) 0.039(2) -0.003(2) -0.0005(19) -0.006(2)
C44 0.050(3) 0.031(3) 0.082(4) -0.015(3) 0.001(3) -0.005(3)
C70 0.023(2) 0.029(3) 0.080(4) 0.017(3) 0.000(2) -0.001(2)
C39 0.028(2) 0.031(3) 0.062(3) 0.003(2) -0.003(2) 0.002(2)
C59 0.062(3) 0.079(4) 0.023(2) 0.008(3) 0.020(2) 0.036(3)
C69 0.034(2) 0.022(2) 0.049(3) 0.007(2) 0.005(2) -0.002(2)
C71 0.028(2) 0.020(2) 0.075(4) 0.001(2) -0.022(2) -0.001(2)
C37 0.040(3) 0.022(2) 0.039(2) 0.004(2) -0.008(2) 0.003(2)
C67 0.023(2) 0.046(3) 0.040(3) -0.005(2) -0.0033(18) 0.003(2)
C62 0.027(2) 0.054(3) 0.019(2) 0.005(2) 0.0064(17) 0.003(2)
C68 0.028(2) 0.053(3) 0.027(2) 0.001(2) -0.0040(18) -0.009(2)
C58 0.030(2) 0.040(3) 0.023(2) 0.009(2) 0.0062(17) 0.004(2)
C72 0.026(2) 0.028(3) 0.041(3) -0.005(2) -0.0107(19) 0.0011(19)
C45 0.0209(19) 0.019(2) 0.0208(19) 0.0014(16) 0.0011(15) 0.0038(16)
C52 0.0170(18) 0.024(2) 0.0200(19) -0.0033(17) 0.0004(15) 0.0025(16)
C60 0.042(3) 0.051(3) 0.019(2) 0.003(2) 0.0077(18) 0.009(2)
C41 0.055(3) 0.019(2) 0.033(2) -0.0037(19) 0.019(2) 0.001(2)
C50 0.026(2) 0.026(2) 0.0179(19) -0.0003(17) -0.0016(16) 0.0064(18)
C55 0.0177(18) 0.0100(18) 0.0231(19) 0.0033(15) 0.0001(15) 0.0022(15)
C47 0.0165(18) 0.021(2) 0.029(2) 0.0045(17) 0.0020(16) 0.0029(16)
C57 0.0185(18) 0.016(2) 0.0216(19) -0.0015(16) -0.0003(15) 0.0034(16)
C54 0.0165(18) 0.0129(19) 0.0193(18) 0.0006(15) -0.0011(14) 0.0025(15)
C53 0.0206(19) 0.015(2) 0.0159(18) -0.0009(15) -0.0008(14) 0.0017(16)
C49 0.0193(19) 0.016(2) 0.024(2) 0.0009(16) -0.0028(15) -0.0003(16)
C46 0.0224(19) 0.016(2) 0.024(2) 0.0030(16) 0.0021(16) 0.0010(16)
C51 0.0211(19) 0.025(2) 0.023(2) -0.0029(17) 0.0011(16) 0.0014(17)
C48 0.0177(18) 0.015(2) 0.0226(19) 0.0015(16) -0.0009(15) 0.0003(16)
C56 0.0190(18) 0.013(2) 0.0209(19) -0.0010(15) 0.0011(15) 0.0014(15)
C99 0.036(3) 0.103(5) 0.044(3) 0.005(3) 0.019(2) 0.020(3)
C96 0.068(3) 0.048(3) 0.035(3) 0.003(2) 0.032(2) -0.003(3)
C76 0.034(3) 0.044(3) 0.054(3) 0.003(3) 0.009(2) -0.005(2)
C95 0.055(3) 0.077(4) 0.019(2) 0.012(2) 0.004(2) 0.012(3)
C101 0.083(4) 0.046(3) 0.039(3) -0.014(3) 0.035(3) 0.000(3)
C79 0.076(4) 0.061(4) 0.028(3) 0.007(2) 0.007(2) 0.024(3)
C78 0.044(3) 0.050(3) 0.068(4) 0.018(3) 0.023(3) -0.002(3)
C97 0.055(3) 0.052(3) 0.034(3) -0.002(2) 0.020(2) 0.013(3)
C107 0.032(2) 0.019(2) 0.065(3) -0.012(2) -0.028(2) 0.010(2)
C100 0.049(3) 0.062(4) 0.025(2) 0.002(2) 0.005(2) -0.004(3)
C75 0.028(2) 0.042(3) 0.050(3) 0.001(2) 0.008(2) 0.002(2)
C74 0.031(2) 0.051(3) 0.035(2) -0.004(2) -0.0030(19) 0.002(2)
C106 0.035(3) 0.042(3) 0.046(3) -0.021(2) -0.004(2) 0.009(2)
C80 0.036(2) 0.037(3) 0.033(2) 0.000(2) 0.0054(19) 0.008(2)
C104 0.033(2) 0.021(2) 0.036(2) 0.0071(19) -0.0001(19) -0.0013(19)
C105 0.023(2) 0.036(3) 0.036(2) -0.013(2) -0.0005(18) 0.0056(19)
C73 0.023(2) 0.032(3) 0.027(2) 0.0065(19) 0.0051(17) -0.0002(19)
C102 0.035(2) 0.017(2) 0.068(3) 0.000(2) 0.009(2) 0.002(2)
C88 0.0192(19) 0.018(2) 0.026(2) -0.0016(17) 0.0024(15) 0.0051(16)
C85 0.0169(18) 0.019(2) 0.029(2) 0.0021(17) -0.0033(16) -0.0010(16)
C83 0.028(2) 0.028(2) 0.0167(19) -0.0047(17) -0.0027(16) 0.0034(19)
C108 0.031(2) 0.017(2) 0.038(2) -0.0036(19) -0.0043(18) -0.0052(18)
C81 0.0199(19) 0.019(2) 0.024(2) 0.0015(17) 0.0032(15) 0.0022(16)
C84 0.0203(19) 0.019(2) 0.026(2) -0.0004(17) -0.0061(16) 0.0014(17)
C86 0.0169(19) 0.028(2) 0.029(2) 0.0084(18) 0.0009(16) -0.0012(17)
C103 0.032(2) 0.034(3) 0.033(2) -0.005(2) 0.0019(19) -0.008(2)
C77 0.036(2) 0.025(2) 0.020(2) 0.0000(17) 0.0060(17) 0.0077(19)
C89 0.0187(18) 0.016(2) 0.0196(18) 0.0034(16) -0.0007(15) 0.0039(16)
C92 0.0147(18) 0.020(2) 0.0222(19) 0.0034(16) -0.0006(15) 0.0019(16)
C93 0.0151(18) 0.016(2) 0.0219(19) -0.0011(16) -0.0010(14) 0.0039(15)
C91 0.0180(18) 0.017(2) 0.0217(19) 0.0018(16) -0.0019(15) 0.0036(16)
C87 0.0195(19) 0.031(2) 0.023(2) 0.0021(18) 0.0052(16) 0.0067(18)
C90 0.0149(18) 0.017(2) 0.0205(19) 0.0026(16) -0.0016(14) 0.0044(15)
C82 0.024(2) 0.026(2) 0.0175(19) 0.0030(17) -0.0022(15) 0.0079(18)
C94 0.034(2) 0.036(3) 0.024(2) 0.001(2) 0.0077(18) 0.006(2)
C98 0.030(2) 0.048(3) 0.028(2) 0.000(2) 0.0128(18) 0.002(2)
C119 0.051(3) 0.047(3) 0.037(3) 0.000(2) 0.001(2) -0.006(3)
C115 0.056(3) 0.055(4) 0.072(4) 0.003(3) 0.005(3) 0.015(3)
C118 0.053(3) 0.045(3) 0.034(3) 0.002(2) 0.003(2) -0.005(3)
C120 0.054(3) 0.042(3) 0.043(3) 0.001(2) -0.006(2) 0.006(3)
C117 0.048(3) 0.031(3) 0.037(3) 0.001(2) 0.012(2) -0.005(2)
C116 0.050(3) 0.039(3) 0.044(3) 0.003(2) 0.008(2) -0.001(2)
C126 0.35(3) 0.207(19) 0.32(3) 0.087(18) 0.16(2) -0.016(18)
C125 0.27(2) 0.202(18) 0.239(19) 0.044(16) -0.104(16) -0.149(16)
C121 0.068(5) 0.230(12) 0.074(5) -0.004(6) 0.002(4) 0.039(6)
C123 0.063(5) 0.177(12) 0.128(9) -0.030(9) -0.016(5) -0.005(7)
C124 0.069(5) 0.191(13) 0.140(9) -0.005(9) -0.048(6) 0.008(7)
C122 0.059(5) 0.197(12) 0.082(6) -0.038(7) -0.003(4) 0.012(6)
Si1 0.0287(6) 0.0306(7) 0.0214(6) 0.0034(5) 0.0014(5) 0.0000(5)
Si2 0.0238(6) 0.0197(6) 0.0292(6) 0.0028(5) 0.0034(5) 0.0048(5)
Si3 0.0207(5) 0.0156(5) 0.0181(5) -0.0027(4) 0.0030(4) -0.0023(4)
Si5 0.0265(9) 0.0255(10) 0.0489(14) -0.0141(9) 0.0109(9) 0.0023(7)
Si4 0.0260(9) 0.0283(9) 0.0332(9) 0.0019(7) -0.0047(7) 0.0028(7)
C43 0.033(3) 0.032(4) 0.071(5) -0.006(3) 0.018(3) 0.009(3)
C40 0.044(4) 0.059(5) 0.044(4) 0.009(3) 0.003(3) 0.007(4)
Si5' 0.031(3) 0.034(3) 0.020(3) -0.010(3) -0.003(2) 0.003(2)
Si4' 0.026(3) 0.029(3) 0.031(3) -0.005(2) -0.006(2) 0.007(2)
C43' 0.066(16) 0.055(16) 0.049(13) 0.001(12) -0.009(11) 0.018(13)
C40' 0.031(11) 0.084(19) 0.044(12) -0.020(12) -0.006(9) 0.020(12)
Si6 0.0168(5) 0.0269(6) 0.0196(5) -0.0036(5) -0.0026(4) -0.0008(5)
Si8 0.0301(6) 0.0320(7) 0.0249(6) 0.0083(5) 0.0072(5) 0.0098(5)
Si7 0.0208(5) 0.0300(7) 0.0298(6) -0.0007(5) 0.0055(5) -0.0010(5)
Si9 0.0221(5) 0.0160(6) 0.0276(6) -0.0002(5) 0.0012(4) -0.0004(5)
C112 0.220(16) 0.086(9) 0.084(8) 0.000 0.097(10) 0.000
C111 0.148(16) 0.106(14) 0.175(18) 0.000 0.032(12) 0.000
C110 0.28(2) 0.107(12) 0.37(3) -0.012(15) -0.130(18) 0.043(14)
C109 0.31(2) 0.149(16) 0.57(4) 0.12(2) 0.09(2) 0.073(16)
C113 0.41(3) 0.162(16) 0.25(2) -0.011(14) 0.049(19) 0.115(19)
C114 0.52(4) 0.23(2) 0.48(4) -0.05(2) -0.09(3) 0.24(3)

loop_
_atom_type_symbol
_atom_type_description
_atom_type_scat_dispersion_real
_atom_type_scat_dispersion_imag
_atom_type_scat_source
C C 0.0033 0.0016 'International Tables Vol C Tables 4.2.6.8 and 6.1.1.4'
H H 0.0000 0.0000 'International Tables Vol C Tables 4.2.6.8 and 6.1.1.4'
O O 0.0106 0.0060 'International Tables Vol C Tables 4.2.6.8 and 6.1.1.4'
Si Si 0.0817 0.0704 'International Tables Vol C Tables 4.2.6.8 and 6.1.1.4'
Sc Sc 0.2519 0.3716 'International Tables Vol C Tables 4.2.6.8 and 6.1.1.4'

loop_
_geom_angle_atom_site_label_1
_geom_angle_atom_site_label_2
_geom_angle_atom_site_label_3
_geom_angle
_geom_angle_site_symmetry_1
_geom_angle_site_symmetry_3
O1 Sc1 C1 104.81(13) . .
O1 Sc1 C5 98.14(14) . .
C1 Sc1 C5 108.04(16) . .
O1 Sc1 C17 137.78(12) . .
C1 Sc1 C17 108.38(13) . .
C5 Sc1 C17 95.67(14) . .
O1 Sc1 C21 106.11(11) . .
C1 Sc1 C21 140.24(13) . .
C5 Sc1 C21 91.66(13) . .
C17 Sc1 C21 33.63(11) . .
O1 Sc1 C20 83.04(11) . .
C1 Sc1 C20 132.16(14) . .
C5 Sc1 C20 117.57(13) . .
C17 Sc1 C20 55.33(12) . .
C21 Sc1 C20 32.31(11) . .
O1 Sc1 C18 125.99(12) . .
C1 Sc1 C18 88.20(13) . .
C5 Sc1 C18 127.66(14) . .
C17 Sc1 C18 33.10(11) . .
C21 Sc1 C18 53.26(11) . .
C20 Sc1 C18 53.02(11) . .
O1 Sc1 C19 94.21(11) . .
C1 Sc1 C19 100.06(14) . .
C5 Sc1 C19 145.06(13) . .
C17 Sc1 C19 55.10(12) . .
C21 Sc1 C19 53.46(11) . .
C20 Sc1 C19 32.21(11) . .
C18 Sc1 C19 31.89(11) . .
O2 Sc2 C41 102.21(15) . .
O2 Sc2 C37 102.75(15) . .
C41 Sc2 C37 105.77(18) . .
O2 Sc2 C53 135.97(11) . .
C41 Sc2 C53 108.86(15) . .
C37 Sc2 C53 98.01(15) . .
O2 Sc2 C54 104.56(11) . .
C41 Sc2 C54 139.05(15) . .
C37 Sc2 C54 97.88(14) . .
C53 Sc2 C54 33.64(11) . .
O2 Sc2 C57 124.16(11) . .
C41 Sc2 C57 86.31(14) . .
C37 Sc2 C57 128.09(15) . .
C53 Sc2 C57 32.78(11) . .
C54 Sc2 C57 52.98(11) . .
O2 Sc2 C55 81.50(11) . .
C41 Sc2 C55 126.72(15) . .
C37 Sc2 C55 125.47(14) . .
C53 Sc2 C55 55.00(12) . .
C54 Sc2 C55 32.32(11) . .
C57 Sc2 C55 52.35(11) . .
O2 Sc2 C56 92.69(11) . .
C41 Sc2 C56 95.38(15) . .
C37 Sc2 C56 150.25(14) . .
C53 Sc2 C56 54.65(11) . .
C54 Sc2 C56 53.22(11) . .
C57 Sc2 C56 31.54(11) . .
C55 Sc2 C56 31.74(11) . .
O3 Sc3 C77 104.16(14) . .
O3 Sc3 C73 97.04(14) . .
C77 Sc3 C73 108.12(15) . .
O3 Sc3 C89 133.63(12) . .
C77 Sc3 C89 112.97(14) . .
C73 Sc3 C89 96.81(14) . .
O3 Sc3 C90 100.96(11) . .
C77 Sc3 C90 143.31(14) . .
C73 Sc3 C90 94.71(14) . .
C89 Sc3 C90 33.85(12) . .
O3 Sc3 C93 125.26(11) . .
C77 Sc3 C93 90.30(13) . .
C73 Sc3 C93 128.38(14) . .
C89 Sc3 C93 33.23(12) . .
C90 Sc3 C93 53.19(11) . .
O3 Sc3 C91 80.23(11) . .
C77 Sc3 C91 129.82(13) . .
C73 Sc3 C91 121.08(13) . .
C89 Sc3 C91 54.90(12) . .
C90 Sc3 C91 31.78(12) . .
C93 Sc3 C91 52.30(11) . .
O3 Sc3 C92 93.85(11) . .
C77 Sc3 C92 99.19(13) . .
C73 Sc3 C92 146.96(14) . .
C89 Sc3 C92 54.53(12) . .
C90 Sc3 C92 52.52(11) . .
C93 Sc3 C92 31.41(12) . .
C91 Sc3 C92 31.33(11) . .
C72 O2 C69 109.7(3) . .
C72 O2 Sc2 123.2(2) . .
C69 O2 Sc2 125.2(2) . .
C108 O3 C105 109.3(3) . .
C108 O3 Sc3 126.2(2) . .
C105 O3 Sc3 123.4(2) . .
C33 O1 C36 108.7(3) . .
C33 O1 Sc1 126.6(2) . .
C36 O1 Sc1 123.8(3) . .
C26 C28 H1A 109.5 . .
C26 C28 H1B 109.5 . .
H1A C28 H1B 109.5 . .
C26 C28 H1C 109.5 . .
H1A C28 H1C 109.5 . .
H1B C28 H1C 109.5 . .
C36 C35 C34 103.0(4) . .
C36 C35 H2D 111.2 . .
C34 C35 H2D 111.2 . .
C36 C35 H2E 111.2 . .
C34 C35 H2E 111.2 . .
H2D C35 H2E 109.1 . .
C33 C34 C35 103.0(4) . .
C33 C34 H3D 111.2 . .
C35 C34 H3D 111.2 . .
C33 C34 H3E 111.2 . .
C35 C34 H3E 111.2 . .
H3D C34 H3E 109.1 . .
C26 C29 H4A 109.5 . .
C26 C29 H4B 109.5 . .
H4A C29 H4B 109.5 . .
C26 C29 H4C 109.5 . .
H4A C29 H4C 109.5 . .
H4B C29 H4C 109.5 . .
C26 C27 H5A 109.5 . .
C26 C27 H5B 109.5 . .
H5A C27 H5B 109.5 . .
C26 C27 H5C 109.5 . .
H5A C27 H5C 109.5 . .
H5B C27 H5C 109.5 . .
Si1 C4 H6A 109.5 . .
Si1 C4 H6B 109.5 . .
H6A C4 H6B 109.5 . .
Si1 C4 H6C 109.5 . .
H6A C4 H6C 109.5 . .
H6B C4 H6C 109.5 . .
O1 C36 C35 105.0(4) . .
O1 C36 H7A 110.8 . .
C35 C36 H7A 110.8 . .
O1 C36 H7B 110.8 . .
C35 C36 H7B 110.8 . .
H7A C36 H7B 108.8 . .
C22 C25 H8A 109.5 . .
C22 C25 H8B 109.5 . .
H8A C25 H8B 109.5 . .
C22 C25 H8C 109.5 . .
H8A C25 H8C 109.5 . .
H8B C25 H8C 109.5 . .
C22 C23 H9A 109.5 . .
C22 C23 H9B 109.5 . .
H9A C23 H9B 109.5 . .
C22 C23 H9C 109.5 . .
H9A C23 H9C 109.5 . .
H9B C23 H9C 109.5 . .
Si3 C30 H10A 109.5 . .
Si3 C30 H10B 109.5 . .
H10A C30 H10B 109.5 . .
Si3 C30 H10C 109.5 . .
H10A C30 H10C 109.5 . .
H10B C30 H10C 109.5 . .
Si1 C3 H11A 109.5 . .
Si1 C3 H11B 109.5 . .
H11A C3 H11B 109.5 . .
Si1 C3 H11C 109.5 . .
H11A C3 H11C 109.5 . .
H11B C3 H11C 109.5 . .
Si1 C2 H12A 109.5 . .
Si1 C2 H12B 109.5 . .
H12A C2 H12B 109.5 . .
Si1 C2 H12C 109.5 . .
H12A C2 H12C 109.5 . .
H12B C2 H12C 109.5 . .
O1 C33 C34 103.9(4) . .
O1 C33 H13A 111.0 . .
C34 C33 H13A 111.0 . .
O1 C33 H13B 111.0 . .
C34 C33 H13B 111.0 . .
H13A C33 H13B 109.0 . .
Si2 C8 H14A 109.5 . .
Si2 C8 H14B 109.5 . .
H14A C8 H14B 109.5 . .
Si2 C8 H14C 109.5 . .
H14A C8 H14C 109.5 . .
H14B C8 H14C 109.5 . .
Si2 C5 Sc1 133.3(2) . .
Si2 C5 H15A 113.4 . .
Sc1 C5 H15A 113.4 . .
Si2 C6 H16A 109.5 . .
Si2 C6 H16B 109.5 . .
H16A C6 H16B 109.5 . .
Si2 C6 H16C 109.5 . .
H16A C6 H16C 109.5 . .
H16B C6 H16C 109.5 . .
C22 C24 H17A 109.5 . .
C22 C24 H17B 109.5 . .
H17A C24 H17B 109.5 . .
C22 C24 H17C 109.5 . .
H17A C24 H17C 109.5 . .
H17B C24 H17C 109.5 . .
Si2 C7 H18A 109.5 . .
Si2 C7 H18B 109.5 . .
H18A C7 H18B 109.5 . .
Si2 C7 H18C 109.5 . .
H18A C7 H18C 109.5 . .
H18B C7 H18C 109.5 . .
C13 C14 C15 122.0(3) . .
C13 C14 H19A 119.0 . .
C15 C14 H19A 119.0 . .
C29 C26 C27 107.7(4) . .
C29 C26 C15 112.1(3) . .
C27 C26 C15 110.7(4) . .
C29 C26 C28 110.0(4) . .
C27 C26 C28 108.3(4) . .
C15 C26 C28 107.9(4) . .
C14 C13 C20 119.4(4) . .
C14 C13 H21A 120.3 . .
C20 C13 H21A 120.3 . .
C16 C15 C14 119.1(3) . .
C16 C15 C26 122.6(4) . .
C14 C15 C26 118.3(3) . .
C24 C22 C10 112.2(3) . .
C24 C22 C23 109.0(3) . .
C10 C22 C23 109.2(3) . .
C24 C22 C25 109.2(4) . .
C10 C22 C25 107.7(3) . .
C23 C22 C25 109.5(3) . .
Si1 C1 Sc1 131.2(2) . .
Si1 C1 H24A 114.4 . .
Sc1 C1 H24A 114.4 . .
Si3 C31 H25A 109.5 . .
Si3 C31 H25B 109.5 . .
H25A C31 H25B 109.5 . .
Si3 C31 H25C 109.5 . .
H25A C31 H25C 109.5 . .
H25B C31 H25C 109.5 . .
Si3 C32 H26A 109.5 . .
Si3 C32 H26B 109.5 . .
H26A C32 H26B 109.5 . .
Si3 C32 H26C 109.5 . .
H26A C32 H26C 109.5 . .
H26B C32 H26C 109.5 . .
C9 C10 C11 118.4(3) . .
C9 C10 C22 121.7(3) . .
C11 C10 C22 119.9(3) . .
C15 C16 C21 120.9(4) . .
C15 C16 H28A 119.5 . .
C21 C16 H28A 119.5 . .
C13 C20 C21 120.1(3) . .
C13 C20 C19 132.4(3) . .
C21 C20 C19 107.5(3) . .
C13 C20 Sc1 119.0(2) . .
C21 C20 Sc1 71.5(2) . .
C19 C20 Sc1 74.8(2) . .
C11 C12 C19 118.9(3) . .
C11 C12 H30A 120.5 . .
C19 C12 H30A 120.5 . .
C12 C11 C10 122.8(3) . .
C12 C11 H31A 118.6 . .
C10 C11 H31A 118.6 . .
C12 C19 C18 119.6(3) . .
C12 C19 C20 133.2(3) . .
C18 C19 C20 107.2(3) . .
C12 C19 Sc1 120.4(2) . .
C18 C19 Sc1 73.2(2) . .
C20 C19 Sc1 73.0(2) . .
C20 C21 C16 118.4(3) . .
C20 C21 C17 110.1(3) . .
C16 C21 C17 131.5(3) . .
C20 C21 Sc1 76.2(2) . .
C16 C21 Sc1 117.5(2) . .
C17 C21 Sc1 71.5(2) . .
C10 C9 C18 120.9(3) . .
C10 C9 H34A 119.6 . .
C18 C9 H34A 119.6 . .
C9 C18 C19 119.2(3) . .
C9 C18 C17 130.7(3) . .
C19 C18 C17 110.1(3) . .
C9 C18 Sc1 123.3(2) . .
C19 C18 Sc1 74.88(19) . .
C17 C18 Sc1 69.32(19) . .
C18 C17 C21 104.7(3) . .
C18 C17 Si3 123.2(3) . .
C21 C17 Si3 131.2(3) . .
C18 C17 Sc1 77.6(2) . .
C21 C17 Sc1 74.9(2) . .
Si3 C17 Sc1 121.10(18) . .
Si5' C42 Si5 29.6(2) . .
Si5' C42 H39A 79.9 . .
Si5 C42 H39A 109.5 . .
Si5' C42 H39B 123.5 . .
Si5 C42 H39B 109.5 . .
H39A C42 H39B 109.5 . .
Si5' C42 H39C 119.5 . .
Si5 C42 H39C 109.5 . .
H39A C42 H39C 109.5 . .
H39B C42 H39C 109.5 . .
C58 C61 H40A 109.5 . .
C58 C61 H40B 109.5 . .
H40A C61 H40B 109.5 . .
C58 C61 H40C 109.5 . .
H40A C61 H40C 109.5 . .
H40B C61 H40C 109.5 . .
C62 C65 H41A 109.5 . .
C62 C65 H41B 109.5 . .
H41A C65 H41B 109.5 . .
C62 C65 H41C 109.5 . .
H41A C65 H41C 109.5 . .
H41B C65 H41C 109.5 . .
Si4' C38 Si4 34.62(18) . .
Si4' C38 H42A 119.3 . .
Si4 C38 H42A 109.5 . .
Si4' C38 H42B 75.0 . .
Si4 C38 H42B 109.5 . .
H42A C38 H42B 109.5 . .
Si4' C38 H42C 126.3 . .
Si4 C38 H42C 109.5 . .
H42A C38 H42C 109.5 . .
H42B C38 H42C 109.5 . .
C62 C64 H43A 109.5 . .
C62 C64 H43B 109.5 . .
H43A C64 H43B 109.5 . .
C62 C64 H43C 109.5 . .
H43A C64 H43C 109.5 . .
H43B C64 H43C 109.5 . .
C62 C63 H44A 109.5 . .
C62 C63 H44B 109.5 . .
H44A C63 H44B 109.5 . .
C62 C63 H44C 109.5 . .
H44A C63 H44C 109.5 . .
H44B C63 H44C 109.5 . .
Si6 C66 H45A 109.5 . .
Si6 C66 H45B 109.5 . .
H45A C66 H45B 109.5 . .
Si6 C66 H45C 109.5 . .
H45A C66 H45C 109.5 . .
H45B C66 H45C 109.5 . .
Si5 C44 Si5' 28.26(18) . .
Si5 C44 H46A 109.5 . .
Si5' C44 H46A 122.3 . .
Si5 C44 H46B 109.5 . .
Si5' C44 H46B 119.9 . .
H46A C44 H46B 109.5 . .
Si5 C44 H46C 109.5 . .
Si5' C44 H46C 81.2 . .
H46A C44 H46C 109.5 . .
H46B C44 H46C 109.5 . .
C69 C70 C71 103.2(4) . .
C69 C70 H47A 111.1 . .
C71 C70 H47A 111.1 . .
C69 C70 H47B 111.1 . .
C71 C70 H47B 111.1 . .
H47A C70 H47B 109.1 . .
Si4 C39 Si4' 34.26(18) . .
Si4 C39 H48A 109.5 . .
Si4' C39 H48A 120.6 . .
Si4 C39 H48B 109.5 . .
Si4' C39 H48B 124.9 . .
H48A C39 H48B 109.5 . .
Si4 C39 H48C 109.5 . .
Si4' C39 H48C 75.3 . .
H48A C39 H48C 109.5 . .
H48B C39 H48C 109.5 . .
C58 C59 H49A 109.5 . .
C58 C59 H49B 109.5 . .
H49A C59 H49B 109.5 . .
C58 C59 H49C 109.5 . .
H49A C59 H49C 109.5 . .
H49B C59 H49C 109.5 . .
O2 C69 C70 104.5(4) . .
O2 C69 H50A 110.8 . .
C70 C69 H50A 110.8 . .
O2 C69 H50B 110.8 . .
C70 C69 H50B 110.8 . .
H50A C69 H50B 108.9 . .
C70 C71 C72 102.0(4) . .
C70 C71 H51A 111.4 . .
C72 C71 H51A 111.4 . .
C70 C71 H51B 111.4 . .
C72 C71 H51B 111.4 . .
H51A C71 H51B 109.2 . .
Si4 C37 Si4' 35.42(19) . .
Si4 C37 Sc2 133.8(2) . .
Si4' C37 Sc2 130.2(3) . .
Si4 C37 H52A 113.1 . .
Si4' C37 H52A 102.5 . .
Sc2 C37 H52A 113.1 . .
Si6 C67 H53A 109.5 . .
Si6 C67 H53B 109.5 . .
H53A C67 H53B 109.5 . .
Si6 C67 H53C 109.5 . .
H53A C67 H53C 109.5 . .
H53B C67 H53C 109.5 . .
C65 C62 C51 112.3(3) . .
C65 C62 C63 108.7(4) . .
C51 C62 C63 109.0(3) . .
C65 C62 C64 107.4(4) . .
C51 C62 C64 109.4(4) . .
C63 C62 C64 110.0(4) . .
Si6 C68 H55A 109.5 . .
Si6 C68 H55B 109.5 . .
H55A C68 H55B 109.5 . .
Si6 C68 H55C 109.5 . .
H55A C68 H55C 109.5 . .
H55B C68 H55C 109.5 . .
C60 C58 C59 109.1(4) . .
C60 C58 C61 108.0(4) . .
C59 C58 C61 109.6(4) . .
C60 C58 C46 112.7(3) . .
C59 C58 C46 107.4(3) . .
C61 C58 C46 109.9(4) . .
O2 C72 C71 103.8(4) . .
O2 C72 H57A 111.0 . .
C71 C72 H57A 111.0 . .
O2 C72 H57B 111.0 . .
C71 C72 H57B 111.0 . .
H57A C72 H57B 109.0 . .
C46 C45 C54 121.0(3) . .
C46 C45 H58A 119.5 . .
C54 C45 H58A 119.5 . .
C51 C52 C57 121.7(3) . .
C51 C52 H59A 119.1 . .
C57 C52 H59A 119.1 . .
C58 C60 H60A 109.5 . .
C58 C60 H60B 109.5 . .
H60A C60 H60B 109.5 . .
C58 C60 H60C 109.5 . .
H60A C60 H60C 109.5 . .
H60B C60 H60C 109.5 . .
Si5 C41 Si5' 29.5(2) . .
Si5 C41 Sc2 127.8(2) . .
Si5' C41 Sc2 140.6(3) . .
Si5 C41 H61A 116.1 . .
Si5' C41 H61A 96.3 . .
Sc2 C41 H61A 116.1 . .
C49 C50 C51 122.3(3) . .
C49 C50 H62A 118.9 . .
C51 C50 H62A 118.9 . .
C48 C55 C54 120.0(3) . .
C48 C55 C56 132.2(3) . .
C54 C55 C56 107.8(3) . .
C48 C55 Sc2 121.0(3) . .
C54 C55 Sc2 70.3(2) . .
C56 C55 Sc2 75.6(2) . .
C48 C47 C46 122.3(3) . .
C48 C47 H64A 118.9 . .
C46 C47 H64A 118.9 . .
C52 C57 C56 118.1(3) . .
C52 C57 C53 131.3(3) . .
C56 C57 C53 110.6(3) . .
C52 C57 Sc2 122.8(3) . .
C56 C57 Sc2 76.0(2) . .
C53 C57 Sc2 68.7(2) . .
C45 C54 C55 118.5(3) . .
C45 C54 C53 131.7(3) . .
C55 C54 C53 109.7(3) . .
C45 C54 Sc2 117.2(3) . .
C55 C54 Sc2 77.4(2) . .
C53 C54 Sc2 71.6(2) . .
C57 C53 C54 104.9(3) . .
C57 C53 Si6 123.0(3) . .
C54 C53 Si6 130.5(3) . .
C57 C53 Sc2 78.6(2) . .
C54 C53 Sc2 74.8(2) . .
Si6 C53 Sc2 123.29(18) . .
C50 C49 C56 119.3(3) . .
C50 C49 H68A 120.3 . .
C56 C49 H68A 120.3 . .
C45 C46 C47 118.9(3) . .
C45 C46 C58 121.8(3) . .
C47 C46 C58 119.2(3) . .
C52 C51 C50 118.3(3) . .
C52 C51 C62 122.8(3) . .
C50 C51 C62 119.0(3) . .
C47 C48 C55 119.2(3) . .
C47 C48 H71A 120.4 . .
C55 C48 H71A 120.4 . .
C49 C56 C57 120.2(3) . .
C49 C56 C55 133.0(3) . .
C57 C56 C55 106.7(3) . .
C49 C56 Sc2 122.1(3) . .
C57 C56 Sc2 72.5(2) . .
C55 C56 Sc2 72.6(2) . .
C98 C99 H73A 109.5 . .
C98 C99 H73B 109.5 . .
H73A C99 H73B 109.5 . .
C98 C99 H73C 109.5 . .
H73A C99 H73C 109.5 . .
H73B C99 H73C 109.5 . .
C94 C96 H74A 109.5 . .
C94 C96 H74B 109.5 . .
H74A C96 H74B 109.5 . .
C94 C96 H74C 109.5 . .
H74A C96 H74C 109.5 . .
H74B C96 H74C 109.5 . .
Si7 C76 H75A 109.5 . .
Si7 C76 H75B 109.5 . .
H75A C76 H75B 109.5 . .
Si7 C76 H75C 109.5 . .
H75A C76 H75C 109.5 . .
H75B C76 H75C 109.5 . .
C94 C95 H76A 109.5 . .
C94 C95 H76B 109.5 . .
H76A C95 H76B 109.5 . .
C94 C95 H76C 109.5 . .
H76A C95 H76C 109.5 . .
H76B C95 H76C 109.5 . .
C98 C101 H77A 109.5 . .
C98 C101 H77B 109.5 . .
H77A C101 H77B 109.5 . .
C98 C101 H77C 109.5 . .
H77A C101 H77C 109.5 . .
H77B C101 H77C 109.5 . .
Si8 C79 H78A 109.5 . .
Si8 C79 H78B 109.5 . .
H78A C79 H78B 109.5 . .
Si8 C79 H78C 109.5 . .
H78A C79 H78C 109.5 . .
H78B C79 H78C 109.5 . .
Si8 C78 H79A 109.5 . .
Si8 C78 H79B 109.5 . .
H79A C78 H79B 109.5 . .
Si8 C78 H79C 109.5 . .
H79A C78 H79C 109.5 . .
H79B C78 H79C 109.5 . .
C94 C97 H80A 109.5 . .
C94 C97 H80B 109.5 . .
H80A C97 H80B 109.5 . .
C94 C97 H80C 109.5 . .
H80A C97 H80C 109.5 . .
H80B C97 H80C 109.5 . .
C108 C107 C106 102.0(4) . .
C108 C107 H81A 111.4 . .
C106 C107 H81A 111.4 . .
C108 C107 H81B 111.4 . .
C106 C107 H81B 111.4 . .
H81A C107 H81B 109.2 . .
C98 C100 H82A 109.5 . .
C98 C100 H82B 109.5 . .
H82A C100 H82B 109.5 . .
C98 C100 H82C 109.5 . .
H82A C100 H82C 109.5 . .
H82B C100 H82C 109.5 . .
Si7 C75 H83A 109.5 . .
Si7 C75 H83B 109.5 . .
H83A C75 H83B 109.5 . .
Si7 C75 H83C 109.5 . .
H83A C75 H83C 109.5 . .
H83B C75 H83C 109.5 . .
Si7 C74 H84A 109.5 . .
Si7 C74 H84B 109.5 . .
H84A C74 H84B 109.5 . .
Si7 C74 H84C 109.5 . .
H84A C74 H84C 109.5 . .
H84B C74 H84C 109.5 . .
C105 C106 C107 102.1(4) . .
C105 C106 H85A 111.4 . .
C107 C106 H85A 111.4 . .
C105 C106 H85B 111.4 . .
C107 C106 H85B 111.4 . .
H85A C106 H85B 109.2 . .
Si8 C80 H86A 109.5 . .
Si8 C80 H86B 109.5 . .
H86A C80 H86B 109.5 . .
Si8 C80 H86C 109.5 . .
H86A C80 H86C 109.5 . .
H86B C80 H86C 109.5 . .
Si9 C104 H87A 109.5 . .
Si9 C104 H87B 109.5 . .
H87A C104 H87B 109.5 . .
Si9 C104 H87C 109.5 . .
H87A C104 H87C 109.5 . .
H87B C104 H87C 109.5 . .
O3 C105 C106 105.2(3) . .
O3 C105 H88A 110.7 . .
C106 C105 H88A 110.7 . .
O3 C105 H88B 110.7 . .
C106 C105 H88B 110.7 . .
H88A C105 H88B 108.8 . .
Si7 C73 Sc3 132.1(2) . .
Si7 C73 H89A 114.0 . .
Sc3 C73 H89A 114.0 . .
Si9 C102 H90A 109.5 . .
Si9 C102 H90B 109.5 . .
H90A C102 H90B 109.5 . .
Si9 C102 H90C 109.5 . .
H90A C102 H90C 109.5 . .
H90B C102 H90C 109.5 . .
C87 C88 C93 121.2(4) . .
C87 C88 H91A 119.4 . .
C93 C88 H91A 119.4 . .
C86 C85 C92 118.9(4) . .
C86 C85 H92A 120.6 . .
C92 C85 H92A 120.6 . .
C84 C83 C82 121.9(4) . .
C84 C83 H93A 119.1 . .
C82 C83 H93A 119.1 . .
O3 C108 C107 103.4(3) . .
O3 C108 H94A 111.1 . .
C107 C108 H94A 111.1 . .
O3 C108 H94B 111.1 . .
C107 C108 H94B 111.1 . .
H94A C108 H94B 109.1 . .
C82 C81 C90 120.9(4) . .
C82 C81 H95A 119.5 . .
C90 C81 H95A 119.5 . .
C83 C84 C91 120.0(4) . .
C83 C84 H96A 120.0 . .
C91 C84 H96A 120.0 . .
C85 C86 C87 122.6(4) . .
C85 C86 H97A 118.7 . .
C87 C86 H97A 118.7 . .
Si9 C103 H98A 109.5 . .
Si9 C103 H98B 109.5 . .
H98A C103 H98B 109.5 . .
Si9 C103 H98C 109.5 . .
H98A C103 H98C 109.5 . .
H98B C103 H98C 109.5 . .
Si8 C77 Sc3 129.9(2) . .
Si8 C77 H99A 115.0 . .
Sc3 C77 H99A 115.0 . .
C93 C89 C90 104.6(3) . .
C93 C89 Si9 123.1(3) . .
C90 C89 Si9 130.8(3) . .
C93 C89 Sc3 78.7(2) . .
C90 C89 Sc3 76.3(2) . .
Si9 C89 Sc3 121.14(17) . .
C93 C92 C85 120.0(3) . .
C93 C92 C91 107.9(3) . .
C85 C92 C91 132.0(4) . .
C93 C92 Sc3 71.28(19) . .
C85 C92 Sc3 122.2(2) . .
C91 C92 Sc3 74.2(2) . .
C88 C93 C92 118.5(3) . .
C88 C93 C89 131.5(4) . .
C92 C93 C89 109.9(3) . .
C88 C93 Sc3 121.8(2) . .
C92 C93 Sc3 77.3(2) . .
C89 C93 Sc3 68.03(19) . .
C84 C91 C90 120.4(3) . .
C84 C91 C92 132.7(4) . .
C90 C91 C92 106.9(3) . .
C84 C91 Sc3 122.8(2) . .
C90 C91 Sc3 69.1(2) . .
C92 C91 Sc3 74.5(2) . .
C88 C87 C86 118.6(3) . .
C88 C87 C98 122.7(4) . .
C86 C87 C98 118.7(4) . .
C91 C90 C81 118.0(3) . .
C91 C90 C89 110.3(3) . .
C81 C90 C89 131.7(4) . .
C91 C90 Sc3 79.2(2) . .
C81 C90 Sc3 117.6(2) . .
C89 C90 Sc3 69.9(2) . .
C81 C82 C83 118.8(3) . .
C81 C82 C94 122.6(4) . .
C83 C82 C94 118.6(4) . .
C96 C94 C95 109.2(4) . .
C96 C94 C82 111.9(4) . .
C95 C94 C82 108.7(3) . .
C96 C94 C97 108.3(4) . .
C95 C94 C97 109.1(4) . .
C82 C94 C97 109.5(4) . .
C101 C98 C100 108.9(4) . .
C101 C98 C87 112.3(4) . .
C100 C98 C87 109.5(4) . .
C101 C98 C99 109.9(5) . .
C100 C98 C99 108.8(4) . .
C87 C98 C99 107.4(4) . .
C118 C119 C120 113.9(4) . .
C118 C119 H12M 108.8 . .
C120 C119 H12M 108.8 . .
C118 C119 H12N 108.8 . .
C120 C119 H12N 108.8 . .
H12M C119 H12N 107.7 . .
C116 C115 H12O 109.5 . .
C116 C115 H12P 109.5 . .
H12O C115 H12P 109.5 . .
C116 C115 H12Q 109.5 . .
H12O C115 H12Q 109.5 . .
H12P C115 H12Q 109.5 . .
C119 C118 C117 114.3(4) . .
C119 C118 H12K 108.7 . .
C117 C118 H12K 108.7 . .
C119 C118 H12L 108.7 . .
C117 C118 H12L 108.7 . .
H12K C118 H12L 107.6 . .
C119 C120 H12H 109.5 . .
C119 C120 H12I 109.5 . .
H12H C120 H12I 109.5 . .
C119 C120 H12J 109.5 . .
H12H C120 H12J 109.5 . .
H12I C120 H12J 109.5 . .
C116 C117 C118 114.4(4) . .
C116 C117 H12F 108.7 . .
C118 C117 H12F 108.7 . .
C116 C117 H12G 108.7 . .
C118 C117 H12G 108.7 . .
H12F C117 H12G 107.6 . .
C117 C116 C115 112.5(4) . .
C117 C116 H12D 109.1 . .
C115 C116 H12D 109.1 . .
C117 C116 H12E 109.1 . .
C115 C116 H12E 109.1 . .
H12D C116 H12E 107.8 . .
C125 C126 H13C 109.5 . .
C125 C126 H13D 109.5 . .
H13C C126 H13D 109.5 . .
C125 C126 H13E 109.5 . .
H13C C126 H13E 109.5 . .
H13D C126 H13E 109.5 . .
C126 C125 C124 117(2) . .
C126 C125 H13F 108.0 . .
C124 C125 H13F 108.0 . .
C126 C125 H13G 108.0 . .
C124 C125 H13G 108.0 . .
H13F C125 H13G 107.2 . .
C122 C121 H13H 109.5 . .
C122 C121 H13I 109.5 . .
H13H C121 H13I 109.5 . .
C122 C121 H13J 109.5 . .
H13H C121 H13J 109.5 . .
H13I C121 H13J 109.5 . .
C122 C123 C124 111.8(10) . .
C122 C123 H13K 109.3 . .
C124 C123 H13K 109.3 . .
C122 C123 H13L 109.3 . .
C124 C123 H13L 109.3 . .
H13K C123 H13L 107.9 . .
C125 C124 C123 112.5(12) . .
C125 C124 H13M 109.1 . .
C123 C124 H13M 109.1 . .
C125 C124 H13N 109.1 . .
C123 C124 H13N 109.1 . .
H13M C124 H13N 107.8 . .
C121 C122 C123 112.9(9) . .
C121 C122 H13O 109.0 . .
C123 C122 H13O 109.0 . .
C121 C122 H13P 109.0 . .
C123 C122 H13P 109.0 . .
H13O C122 H13P 107.8 . .
C1 Si1 C2 111.81(19) . .
C1 Si1 C3 111.5(2) . .
C2 Si1 C3 106.7(2) . .
C1 Si1 C4 111.0(2) . .
C2 Si1 C4 108.5(2) . .
C3 Si1 C4 107.2(2) . .
C5 Si2 C8 112.0(2) . .
C5 Si2 C6 111.1(2) . .
C8 Si2 C6 106.4(2) . .
C5 Si2 C7 111.06(19) . .
C8 Si2 C7 109.0(2) . .
C6 Si2 C7 106.9(2) . .
C31 Si3 C30 106.8(2) . .
C31 Si3 C32 109.02(19) . .
C30 Si3 C32 108.3(2) . .
C31 Si3 C17 112.45(17) . .
C30 Si3 C17 110.32(18) . .
C32 Si3 C17 109.84(18) . .
C44 Si5 C41 115.4(2) . .
C44 Si5 C43 105.6(3) . .
C41 Si5 C43 108.8(3) . .
C44 Si5 C42 109.2(3) . .
C41 Si5 C42 113.1(3) . .
C43 Si5 C42 103.8(3) . .
C37 Si4 C39 114.6(2) . .
C37 Si4 C38 114.4(2) . .
C39 Si4 C38 103.9(2) . .
C37 Si4 C40 107.2(3) . .
C39 Si4 C40 109.7(3) . .
C38 Si4 C40 106.8(3) . .
Si5 C43 H3A 109.5 . .
Si5 C43 H3B 109.5 . .
H3A C43 H3B 109.5 . .
Si5 C43 H3C 109.5 . .
H3A C43 H3C 109.5 . .
H3B C43 H3C 109.5 . .
Si4 C40 H2A 109.5 . .
Si4 C40 H2B 109.5 . .
H2A C40 H2B 109.5 . .
Si4 C40 H2C 109.5 . .
H2A C40 H2C 109.5 . .
H2B C40 H2C 109.5 . .
C42 Si5' C41 124.1(4) . .
C42 Si5' C43' 98.7(8) . .
C41 Si5' C43' 104.8(8) . .
C42 Si5' C44 112.5(4) . .
C41 Si5' C44 109.1(4) . .
C43' Si5' C44 104.9(9) . .
C37 Si4' C38 116.3(3) . .
C37 Si4' C39 113.8(3) . .
C38 Si4' C39 105.5(4) . .
C37 Si4' C40' 107.1(9) . .
C38 Si4' C40' 105.0(7) . .
C39 Si4' C40' 108.5(8) . .
Si5' C43' H3A' 109.5 . .
Si5' C43' H3B' 109.5 . .
H3A' C43' H3B' 109.5 . .
Si5' C43' H3C' 109.5 . .
H3A' C43' H3C' 109.5 . .
H3B' C43' H3C' 109.5 . .
Si4' C40' H2A' 109.5 . .
Si4' C40' H2B' 109.5 . .
H2A' C40' H2B' 109.5 . .
Si4' C40' H2C' 109.5 . .
H2A' C40' H2C' 109.5 . .
H2B' C40' H2C' 109.5 . .
C68 Si6 C66 107.2(2) . .
C68 Si6 C67 108.7(2) . .
C66 Si6 C67 108.0(2) . .
C68 Si6 C53 112.87(18) . .
C66 Si6 C53 109.93(18) . .
C67 Si6 C53 110.06(18) . .
C77 Si8 C79 113.5(2) . .
C77 Si8 C80 111.93(19) . .
C79 Si8 C80 105.0(2) . .
C77 Si8 C78 110.1(2) . .
C79 Si8 C78 105.8(3) . .
C80 Si8 C78 110.2(2) . .
C73 Si7 C75 112.5(2) . .
C73 Si7 C74 110.51(19) . .
C75 Si7 C74 108.6(2) . .
C73 Si7 C76 112.1(2) . .
C75 Si7 C76 106.5(2) . .
C74 Si7 C76 106.3(2) . .
C89 Si9 C104 112.81(18) . .
C89 Si9 C102 109.05(19) . .
C104 Si9 C102 108.1(2) . .
C89 Si9 C103 110.56(19) . .
C104 Si9 C103 108.4(2) . .
C102 Si9 C103 107.7(2) . .
C111 C112 C113 87.9(9) . 2
C111 C112 C113 87.9(9) . .
C113 C112 C113 175.8(17) 2 .
C112 C111 C110 90.0(10) . .
C112 C111 C110 90.0(10) . 2
C110 C111 C110 179.9(19) . 2
C113 C110 C111 87.5(15) 2 .
C113 C110 C109 155(2) 2 .
C111 C110 C109 116.0(17) . .
C110 C109 H11G 109.5 . .
C110 C109 H11H 109.5 . .
H11G C109 H11H 109.5 . .
C110 C109 H11I 109.5 . .
H11G C109 H11I 109.5 . .
H11H C109 H11I 109.5 . .
C110 C113 C112 92.5(14) 2 .
C110 C113 C114 160(2) 2 .
C112 C113 C114 107.1(18) . .
C113 C114 H11D 109.5 . .
C113 C114 H11E 109.5 . .
H11D C114 H11E 109.5 . .
C113 C114 H11F 109.5 . .
H11D C114 H11F 109.5 . .
H11E C114 H11F 109.5 . .

loop_
_geom_bond_atom_site_label_1
_geom_bond_atom_site_label_2
_geom_bond_distance
_geom_bond_site_symmetry_2
Sc1 O1 2.146(3) .
Sc1 C1 2.196(4) .
Sc1 C5 2.198(4) .
Sc1 C17 2.482(4) .
Sc1 C21 2.528(4) .
Sc1 C20 2.589(4) .
Sc1 C18 2.591(3) .
Sc1 C19 2.612(4) .
Sc2 O2 2.156(3) .
Sc2 C41 2.186(4) .
Sc2 C37 2.209(4) .
Sc2 C53 2.476(4) .
Sc2 C54 2.519(4) .
Sc2 C57 2.606(4) .
Sc2 C55 2.611(4) .
Sc2 C56 2.650(4) .
Sc3 O3 2.126(3) .
Sc3 C77 2.195(4) .
Sc3 C73 2.210(4) .
Sc3 C89 2.446(4) .
Sc3 C90 2.531(4) .
Sc3 C93 2.587(4) .
Sc3 C91 2.662(4) .
Sc3 C92 2.665(4) .
O2 C72 1.456(5) .
O2 C69 1.471(5) .
O3 C108 1.463(5) .
O3 C105 1.480(5) .
O1 C33 1.475(5) .
O1 C36 1.480(5) .
C28 C26 1.542(6) .
C28 H1A 0.9800 .
C28 H1B 0.9800 .
C28 H1C 0.9800 .
C35 C36 1.495(7) .
C35 C34 1.503(8) .
C35 H2D 0.9900 .
C35 H2E 0.9900 .
C34 C33 1.497(6) .
C34 H3D 0.9900 .
C34 H3E 0.9900 .
C29 C26 1.508(6) .
C29 H4A 0.9800 .
C29 H4B 0.9800 .
C29 H4C 0.9800 .
C27 C26 1.522(6) .
C27 H5A 0.9800 .
C27 H5B 0.9800 .
C27 H5C 0.9800 .
C4 Si1 1.878(5) .
C4 H6A 0.9800 .
C4 H6B 0.9800 .
C4 H6C 0.9800 .
C36 H7A 0.9900 .
C36 H7B 0.9900 .
C25 C22 1.543(6) .
C25 H8A 0.9800 .
C25 H8B 0.9800 .
C25 H8C 0.9800 .
C23 C22 1.536(6) .
C23 H9A 0.9800 .
C23 H9B 0.9800 .
C23 H9C 0.9800 .
C30 Si3 1.866(4) .
C30 H10A 0.9800 .
C30 H10B 0.9800 .
C30 H10C 0.9800 .
C3 Si1 1.875(5) .
C3 H11A 0.9800 .
C3 H11B 0.9800 .
C3 H11C 0.9800 .
C2 Si1 1.872(5) .
C2 H12A 0.9800 .
C2 H12B 0.9800 .
C2 H12C 0.9800 .
C33 H13A 0.9900 .
C33 H13B 0.9900 .
C8 Si2 1.862(4) .
C8 H14A 0.9800 .
C8 H14B 0.9800 .
C8 H14C 0.9800 .
C5 Si2 1.833(4) .
C5 H15A 0.9500 .
C6 Si2 1.877(5) .
C6 H16A 0.9800 .
C6 H16B 0.9800 .
C6 H16C 0.9800 .
C24 C22 1.521(6) .
C24 H17A 0.9800 .
C24 H17B 0.9800 .
C24 H17C 0.9800 .
C7 Si2 1.878(4) .
C7 H18A 0.9800 .
C7 H18B 0.9800 .
C7 H18C 0.9800 .
C14 C13 1.364(5) .
C14 C15 1.427(6) .
C14 H19A 0.9500 .
C26 C15 1.538(5) .
C13 C20 1.413(5) .
C13 H21A 0.9500 .
C15 C16 1.367(5) .
C22 C10 1.533(5) .
C1 Si1 1.834(4) .
C1 H24A 0.9500 .
C31 Si3 1.857(4) .
C31 H25A 0.9800 .
C31 H25B 0.9800 .
C31 H25C 0.9800 .
C32 Si3 1.869(4) .
C32 H26A 0.9800 .
C32 H26B 0.9800 .
C32 H26C 0.9800 .
C10 C9 1.376(5) .
C10 C11 1.424(5) .
C16 C21 1.433(5) .
C16 H28A 0.9500 .
C20 C21 1.425(5) .
C20 C19 1.443(5) .
C12 C11 1.365(5) .
C12 C19 1.412(5) .
C12 H30A 0.9500 .
C11 H31A 0.9500 .
C19 C18 1.430(5) .
C21 C17 1.450(5) .
C9 C18 1.415(5) .
C9 H34A 0.9500 .
C18 C17 1.449(5) .
C17 Si3 1.869(4) .
C42 Si5' 1.666(7) .
C42 Si5 1.875(5) .
C42 H39A 0.9800 .
C42 H39B 0.9800 .
C42 H39C 0.9800 .
C61 C58 1.539(7) .
C61 H40A 0.9800 .
C61 H40B 0.9800 .
C61 H40C 0.9800 .
C65 C62 1.524(6) .
C65 H41A 0.9800 .
C65 H41B 0.9800 .
C65 H41C 0.9800 .
C38 Si4' 1.834(7) .
C38 Si4 1.883(5) .
C38 H42A 0.9800 .
C38 H42B 0.9800 .
C38 H42C 0.9800 .
C64 C62 1.540(7) .
C64 H43A 0.9800 .
C64 H43B 0.9800 .
C64 H43C 0.9800 .
C63 C62 1.533(7) .
C63 H44A 0.9800 .
C63 H44B 0.9800 .
C63 H44C 0.9800 .
C66 Si6 1.863(5) .
C66 H45A 0.9800 .
C66 H45B 0.9800 .
C66 H45C 0.9800 .
C44 Si5 1.815(5) .
C44 Si5' 1.948(8) .
C44 H46A 0.9800 .
C44 H46B 0.9800 .
C44 H46C 0.9800 .
C70 C69 1.508(6) .
C70 C71 1.508(7) .
C70 H47A 0.9900 .
C70 H47B 0.9900 .
C39 Si4 1.875(5) .
C39 Si4' 1.883(7) .
C39 H48A 0.9800 .
C39 H48B 0.9800 .
C39 H48C 0.9800 .
C59 C58 1.527(6) .
C59 H49A 0.9800 .
C59 H49B 0.9800 .
C59 H49C 0.9800 .
C69 H50A 0.9900 .
C69 H50B 0.9900 .
C71 C72 1.509(6) .
C71 H51A 0.9900 .
C71 H51B 0.9900 .
C37 Si4 1.814(5) .
C37 Si4' 1.825(7) .
C37 H52A 0.9500 .
C67 Si6 1.870(4) .
C67 H53A 0.9800 .
C67 H53B 0.9800 .
C67 H53C 0.9800 .
C62 C51 1.528(5) .
C68 Si6 1.856(4) .
C68 H55A 0.9800 .
C68 H55B 0.9800 .
C68 H55C 0.9800 .
C58 C60 1.522(6) .
C58 C46 1.541(5) .
C72 H57A 0.9900 .
C72 H57B 0.9900 .
C45 C46 1.376(5) .
C45 C54 1.427(5) .
C45 H58A 0.9500 .
C52 C51 1.366(5) .
C52 C57 1.421(5) .
C52 H59A 0.9500 .
C60 H60A 0.9800 .
C60 H60B 0.9800 .
C60 H60C 0.9800 .
C41 Si5 1.821(5) .
C41 Si5' 1.824(7) .
C41 H61A 0.9500 .
C50 C49 1.363(5) .
C50 C51 1.428(5) .
C50 H62A 0.9500 .
C55 C48 1.421(5) .
C55 C54 1.430(5) .
C55 C56 1.439(5) .
C47 C48 1.365(5) .
C47 C46 1.426(5) .
C47 H64A 0.9500 .
C57 C56 1.429(5) .
C57 C53 1.439(5) .
C54 C53 1.446(5) .
C53 Si6 1.874(4) .
C49 C56 1.402(5) .
C49 H68A 0.9500 .
C48 H71A 0.9500 .
C99 C98 1.549(6) .
C99 H73A 0.9800 .
C99 H73B 0.9800 .
C99 H73C 0.9800 .
C96 C94 1.526(7) .
C96 H74A 0.9800 .
C96 H74B 0.9800 .
C96 H74C 0.9800 .
C76 Si7 1.891(5) .
C76 H75A 0.9800 .
C76 H75B 0.9800 .
C76 H75C 0.9800 .
C95 C94 1.535(6) .
C95 H76A 0.9800 .
C95 H76B 0.9800 .
C95 H76C 0.9800 .
C101 C98 1.521(7) .
C101 H77A 0.9800 .
C101 H77B 0.9800 .
C101 H77C 0.9800 .
C79 Si8 1.860(5) .
C79 H78A 0.9800 .
C79 H78B 0.9800 .
C79 H78C 0.9800 .
C78 Si8 1.879(5) .
C78 H79A 0.9800 .
C78 H79B 0.9800 .
C78 H79C 0.9800 .
C97 C94 1.540(6) .
C97 H80A 0.9800 .
C97 H80B 0.9800 .
C97 H80C 0.9800 .
C107 C108 1.511(6) .
C107 C106 1.529(7) .
C107 H81A 0.9900 .
C107 H81B 0.9900 .
C100 C98 1.533(7) .
C100 H82A 0.9800 .
C100 H82B 0.9800 .
C100 H82C 0.9800 .
C75 Si7 1.863(5) .
C75 H83A 0.9800 .
C75 H83B 0.9800 .
C75 H83C 0.9800 .
C74 Si7 1.876(4) .
C74 H84A 0.9800 .
C74 H84B 0.9800 .
C74 H84C 0.9800 .
C106 C105 1.502(6) .
C106 H85A 0.9900 .
C106 H85B 0.9900 .
C80 Si8 1.870(4) .
C80 H86A 0.9800 .
C80 H86B 0.9800 .
C80 H86C 0.9800 .
C104 Si9 1.867(4) .
C104 H87A 0.9800 .
C104 H87B 0.9800 .
C104 H87C 0.9800 .
C105 H88A 0.9900 .
C105 H88B 0.9900 .
C73 Si7 1.838(4) .
C73 H89A 0.9500 .
C102 Si9 1.869(4) .
C102 H90A 0.9800 .
C102 H90B 0.9800 .
C102 H90C 0.9800 .
C88 C87 1.380(5) .
C88 C93 1.409(5) .
C88 H91A 0.9500 .
C85 C86 1.348(5) .
C85 C92 1.426(5) .
C85 H92A 0.9500 .
C83 C84 1.354(5) .
C83 C82 1.435(6) .
C83 H93A 0.9500 .
C108 H94A 0.9900 .
C108 H94B 0.9900 .
C81 C82 1.376(5) .
C81 C90 1.435(5) .
C81 H95A 0.9500 .
C84 C91 1.405(5) .
C84 H96A 0.9500 .
C86 C87 1.422(6) .
C86 H97A 0.9500 .
C103 Si9 1.876(4) .
C103 H98A 0.9800 .
C103 H98B 0.9800 .
C103 H98C 0.9800 .
C77 Si8 1.845(4) .
C77 H99A 0.9500 .
C89 C93 1.446(5) .
C89 C90 1.451(5) .
C89 Si9 1.865(4) .
C92 C93 1.424(5) .
C92 C91 1.438(5) .
C91 C90 1.427(5) .
C87 C98 1.539(5) .
C82 C94 1.536(5) .
C119 C118 1.506(7) .
C119 C120 1.508(7) .
C119 H12M 0.9900 .
C119 H12N 0.9900 .
C115 C116 1.522(7) .
C115 H12O 0.9800 .
C115 H12P 0.9800 .
C115 H12Q 0.9800 .
C118 C117 1.527(6) .
C118 H12K 0.9900 .
C118 H12L 0.9900 .
C120 H12H 0.9800 .
C120 H12I 0.9800 .
C120 H12J 0.9800 .
C117 C116 1.519(7) .
C117 H12F 0.9900 .
C117 H12G 0.9900 .
C116 H12D 0.9900 .
C116 H12E 0.9900 .
C126 C125 1.284(19) .
C126 H13C 0.9800 .
C126 H13D 0.9800 .
C126 H13E 0.9800 .
C125 C124 1.496(17) .
C125 H13F 0.9900 .
C125 H13G 0.9900 .
C121 C122 1.487(11) .
C121 H13H 0.9800 .
C121 H13I 0.9800 .
C121 H13J 0.9800 .
C123 C122 1.489(13) .
C123 C124 1.557(13) .
C123 H13K 0.9900 .
C123 H13L 0.9900 .
C124 H13M 0.9900 .
C124 H13N 0.9900 .
C122 H13O 0.9900 .
C122 H13P 0.9900 .
Si5 C43 1.862(7) .
Si4 C40 1.897(6) .
C43 H3A 0.9800 .
C43 H3B 0.9800 .
C43 H3C 0.9800 .
C40 H2A 0.9800 .
C40 H2B 0.9800 .
C40 H2C 0.9800 .
Si5' C43' 1.85(2) .
Si4' C40' 1.90(2) .
C43' H3A' 0.9800 .
C43' H3B' 0.9800 .
C43' H3C' 0.9800 .
C40' H2A' 0.9800 .
C40' H2B' 0.9800 .
C40' H2C' 0.9800 .
C112 C111 1.55(2) .
C112 C113 1.58(2) 2
C112 C113 1.58(2) .
C111 C110 1.62(3) .
C111 C110 1.62(3) 2
C110 C113 1.52(2) 2
C110 C109 1.71(2) .
C109 H11G 0.9800 .
C109 H11H 0.9800 .
C109 H11I 0.9800 .
C113 C110 1.52(2) 2
C113 C114 1.66(2) .
C114 H11D 0.9800 .
C114 H11E 0.9800 .
C114 H11F 0.9800 .

loop_
_geom_torsion_atom_site_label_1
_geom_torsion_atom_site_label_2
_geom_torsion_atom_site_label_3
_geom_torsion_atom_site_label_4
_geom_torsion
_geom_torsion_site_symmetry_1
_geom_torsion_site_symmetry_4
C41 Sc2 O2 C72 -46.1(3) . .
C37 Sc2 O2 C72 -155.6(3) . .
C53 Sc2 O2 C72 88.3(3) . .
C54 Sc2 O2 C72 102.6(3) . .
C57 Sc2 O2 C72 47.8(3) . .
C55 Sc2 O2 C72 79.8(3) . .
C56 Sc2 O2 C72 50.0(3) . .
C41 Sc2 O2 C69 151.1(3) . .
C37 Sc2 O2 C69 41.6(3) . .
C53 Sc2 O2 C69 -74.5(3) . .
C54 Sc2 O2 C69 -60.1(3) . .
C57 Sc2 O2 C69 -115.0(3) . .
C55 Sc2 O2 C69 -83.0(3) . .
C56 Sc2 O2 C69 -112.8(3) . .
C77 Sc3 O3 C108 -51.7(3) . .
C73 Sc3 O3 C108 -162.5(3) . .
C89 Sc3 O3 C108 91.1(3) . .
C90 Sc3 O3 C108 101.3(3) . .
C93 Sc3 O3 C108 48.9(3) . .
C91 Sc3 O3 C108 77.1(3) . .
C92 Sc3 O3 C108 48.8(3) . .
C77 Sc3 O3 C105 141.5(3) . .
C73 Sc3 O3 C105 30.7(3) . .
C89 Sc3 O3 C105 -75.7(3) . .
C90 Sc3 O3 C105 -65.5(3) . .
C93 Sc3 O3 C105 -117.9(3) . .
C91 Sc3 O3 C105 -89.7(3) . .
C92 Sc3 O3 C105 -118.0(3) . .
C1 Sc1 O1 C33 53.8(3) . .
C5 Sc1 O1 C33 165.0(3) . .
C17 Sc1 O1 C33 -87.2(3) . .
C21 Sc1 O1 C33 -100.9(3) . .
C20 Sc1 O1 C33 -78.0(3) . .
C18 Sc1 O1 C33 -44.9(4) . .
C19 Sc1 O1 C33 -47.8(3) . .
C1 Sc1 O1 C36 -138.6(3) . .
C5 Sc1 O1 C36 -27.4(3) . .
C17 Sc1 O1 C36 80.5(3) . .
C21 Sc1 O1 C36 66.7(3) . .
C20 Sc1 O1 C36 89.6(3) . .
C18 Sc1 O1 C36 122.7(3) . .
C19 Sc1 O1 C36 119.8(3) . .
C36 C35 C34 C33 40.6(5) . .
C33 O1 C36 C35 8.4(5) . .
Sc1 O1 C36 C35 -161.2(3) . .
C34 C35 C36 O1 -30.1(5) . .
C36 O1 C33 C34 16.9(5) . .
Sc1 O1 C33 C34 -174.0(3) . .
C35 C34 C33 O1 -35.3(5) . .
O1 Sc1 C5 Si2 -73.9(3) . .
C1 Sc1 C5 Si2 34.7(3) . .
C17 Sc1 C5 Si2 146.1(3) . .
C21 Sc1 C5 Si2 179.6(3) . .
C20 Sc1 C5 Si2 -160.3(2) . .
C18 Sc1 C5 Si2 136.8(3) . .
C19 Sc1 C5 Si2 176.58(19) . .
C15 C14 C13 C20 0.2(6) . .
C13 C14 C15 C16 1.1(6) . .
C13 C14 C15 C26 179.3(4) . .
C29 C26 C15 C16 -9.2(6) . .
C27 C26 C15 C16 -129.5(4) . .
C28 C26 C15 C16 112.1(5) . .
C29 C26 C15 C14 172.6(4) . .
C27 C26 C15 C14 52.3(5) . .
C28 C26 C15 C14 -66.1(5) . .
O1 Sc1 C1 Si1 10.0(3) . .
C5 Sc1 C1 Si1 -93.9(3) . .
C17 Sc1 C1 Si1 163.5(3) . .
C21 Sc1 C1 Si1 150.0(2) . .
C20 Sc1 C1 Si1 104.0(3) . .
C18 Sc1 C1 Si1 136.8(3) . .
C19 Sc1 C1 Si1 107.1(3) . .
C24 C22 C10 C9 7.2(5) . .
C23 C22 C10 C9 128.1(4) . .
C25 C22 C10 C9 -113.0(4) . .
C24 C22 C10 C11 -173.4(4) . .
C23 C22 C10 C11 -52.4(5) . .
C25 C22 C10 C11 66.4(5) . .
C14 C15 C16 C21 -1.4(6) . .
C26 C15 C16 C21 -179.6(4) . .
C14 C13 C20 C21 -1.1(5) . .
C14 C13 C20 C19 178.9(4) . .
C14 C13 C20 Sc1 -85.4(4) . .
O1 Sc1 C20 C13 -20.9(3) . .
C1 Sc1 C20 C13 -124.7(3) . .
C5 Sc1 C20 C13 74.6(3) . .
C17 Sc1 C20 C13 151.6(3) . .
C21 Sc1 C20 C13 114.8(4) . .
C18 Sc1 C20 C13 -167.4(3) . .
C19 Sc1 C20 C13 -130.4(4) . .
O1 Sc1 C20 C21 -135.7(2) . .
C1 Sc1 C20 C21 120.6(2) . .
C5 Sc1 C20 C21 -40.2(2) . .
C17 Sc1 C20 C21 36.82(19) . .
C18 Sc1 C20 C21 77.9(2) . .
C19 Sc1 C20 C21 114.9(3) . .
O1 Sc1 C20 C19 109.4(2) . .
C1 Sc1 C20 C19 5.7(3) . .
C5 Sc1 C20 C19 -155.0(2) . .
C17 Sc1 C20 C19 -78.0(2) . .
C21 Sc1 C20 C19 -114.9(3) . .
C18 Sc1 C20 C19 -37.00(19) . .
C19 C12 C11 C10 1.0(6) . .
C9 C10 C11 C12 -3.2(6) . .
C22 C10 C11 C12 177.4(4) . .
C11 C12 C19 C18 2.7(5) . .
C11 C12 C19 C20 -175.4(4) . .
C11 C12 C19 Sc1 89.7(4) . .
C13 C20 C19 C12 -0.5(7) . .
C21 C20 C19 C12 179.5(4) . .
Sc1 C20 C19 C12 -116.0(4) . .
C13 C20 C19 C18 -178.7(4) . .
C21 C20 C19 C18 1.3(4) . .
Sc1 C20 C19 C18 65.8(2) . .
C13 C20 C19 Sc1 115.5(4) . .
C21 C20 C19 Sc1 -64.5(2) . .
O1 Sc1 C19 C12 60.7(3) . .
C1 Sc1 C19 C12 -45.2(3) . .
C5 Sc1 C19 C12 171.4(3) . .
C17 Sc1 C19 C12 -150.6(3) . .
C21 Sc1 C19 C12 167.7(3) . .
C20 Sc1 C19 C12 130.5(4) . .
C18 Sc1 C19 C12 -114.9(4) . .
O1 Sc1 C19 C18 175.6(2) . .
C1 Sc1 C19 C18 69.8(2) . .
C5 Sc1 C19 C18 -73.7(3) . .
C17 Sc1 C19 C18 -35.68(19) . .
C21 Sc1 C19 C18 -77.4(2) . .
C20 Sc1 C19 C18 -114.5(3) . .
O1 Sc1 C19 C20 -69.8(2) . .
C1 Sc1 C19 C20 -175.7(2) . .
C5 Sc1 C19 C20 40.8(3) . .
C17 Sc1 C19 C20 78.8(2) . .
C21 Sc1 C19 C20 37.1(2) . .
C18 Sc1 C19 C20 114.5(3) . .
C13 C20 C21 C16 0.7(5) . .
C19 C20 C21 C16 -179.3(3) . .
Sc1 C20 C21 C16 114.0(3) . .
C13 C20 C21 C17 -177.3(3) . .
C19 C20 C21 C17 2.7(4) . .
Sc1 C20 C21 C17 -64.0(3) . .
C13 C20 C21 Sc1 -113.3(3) . .
C19 C20 C21 Sc1 66.7(2) . .
C15 C16 C21 C20 0.6(5) . .
C15 C16 C21 C17 178.1(4) . .
C15 C16 C21 Sc1 89.2(4) . .
O1 Sc1 C21 C20 46.2(2) . .
C1 Sc1 C21 C20 -93.6(3) . .
C5 Sc1 C21 C20 145.1(2) . .
C17 Sc1 C21 C20 -117.1(3) . .
C18 Sc1 C21 C20 -77.1(2) . .
C19 Sc1 C21 C20 -37.01(19) . .
O1 Sc1 C21 C16 -68.9(3) . .
C1 Sc1 C21 C16 151.3(3) . .
C5 Sc1 C21 C16 30.0(3) . .
C17 Sc1 C21 C16 127.8(4) . .
C20 Sc1 C21 C16 -115.1(4) . .
C18 Sc1 C21 C16 167.9(3) . .
C19 Sc1 C21 C16 -152.1(3) . .
O1 Sc1 C21 C17 163.3(2) . .
C1 Sc1 C21 C17 23.5(3) . .
C5 Sc1 C21 C17 -97.8(2) . .
C20 Sc1 C21 C17 117.1(3) . .
C18 Sc1 C21 C17 40.1(2) . .
C19 Sc1 C21 C17 80.1(2) . .
C11 C10 C9 C18 1.6(5) . .
C22 C10 C9 C18 -179.0(3) . .
C10 C9 C18 C19 2.0(5) . .
C10 C9 C18 C17 -179.0(4) . .
C10 C9 C18 Sc1 -88.6(4) . .
C12 C19 C18 C9 -4.1(5) . .
C20 C19 C18 C9 174.3(3) . .
Sc1 C19 C18 C9 -120.0(3) . .
C12 C19 C18 C17 176.7(3) . .
C20 C19 C18 C17 -4.9(4) . .
Sc1 C19 C18 C17 60.8(2) . .
C12 C19 C18 Sc1 115.9(3) . .
C20 C19 C18 Sc1 -65.6(2) . .
O1 Sc1 C18 C9 109.9(3) . .
C1 Sc1 C18 C9 2.9(3) . .
C5 Sc1 C18 C9 -108.7(3) . .
C17 Sc1 C18 C9 -125.9(4) . .
C21 Sc1 C18 C9 -166.6(4) . .
C20 Sc1 C18 C9 152.7(4) . .
C19 Sc1 C18 C9 115.3(4) . .
O1 Sc1 C18 C19 -5.4(2) . .
C1 Sc1 C18 C19 -112.4(2) . .
C5 Sc1 C18 C19 136.0(2) . .
C17 Sc1 C18 C19 118.8(3) . .
C21 Sc1 C18 C19 78.1(2) . .
C20 Sc1 C18 C19 37.38(19) . .
O1 Sc1 C18 C17 -124.2(2) . .
C1 Sc1 C18 C17 128.7(2) . .
C5 Sc1 C18 C17 17.2(3) . .
C21 Sc1 C18 C17 -40.8(2) . .
C20 Sc1 C18 C17 -81.4(2) . .
C19 Sc1 C18 C17 -118.8(3) . .
C9 C18 C17 C21 -172.7(4) . .
C19 C18 C17 C21 6.3(4) . .
Sc1 C18 C17 C21 70.5(2) . .
C9 C18 C17 Si3 -2.5(6) . .
C19 C18 C17 Si3 176.6(3) . .
Sc1 C18 C17 Si3 -119.2(3) . .
C9 C18 C17 Sc1 116.7(4) . .
C19 C18 C17 Sc1 -64.2(3) . .
C20 C21 C17 C18 -5.5(4) . .
C16 C21 C17 C18 176.8(4) . .
Sc1 C21 C17 C18 -72.5(2) . .
C20 C21 C17 Si3 -174.6(3) . .
C16 C21 C17 Si3 7.7(6) . .
Sc1 C21 C17 Si3 118.4(3) . .
C20 C21 C17 Sc1 67.0(3) . .
C16 C21 C17 Sc1 -110.7(4) . .
O1 Sc1 C17 C18 84.9(2) . .
C1 Sc1 C17 C18 -55.2(2) . .
C5 Sc1 C17 C18 -166.4(2) . .
C21 Sc1 C17 C18 109.2(3) . .
C20 Sc1 C17 C18 73.8(2) . .
C19 Sc1 C17 C18 34.4(2) . .
O1 Sc1 C17 C21 -24.3(3) . .
C1 Sc1 C17 C21 -164.4(2) . .
C5 Sc1 C17 C21 84.4(2) . .
C20 Sc1 C17 C21 -35.34(19) . .
C18 Sc1 C17 C21 -109.2(3) . .
C19 Sc1 C17 C21 -74.8(2) . .
O1 Sc1 C17 Si3 -153.65(16) . .
C1 Sc1 C17 Si3 66.2(2) . .
C5 Sc1 C17 Si3 -44.9(2) . .
C21 Sc1 C17 Si3 -129.4(3) . .
C20 Sc1 C17 Si3 -164.7(2) . .
C18 Sc1 C17 Si3 121.5(3) . .
C19 Sc1 C17 Si3 155.8(2) . .
C72 O2 C69 C70 -5.6(5) . .
Sc2 O2 C69 C70 159.2(3) . .
C71 C70 C69 O2 28.5(5) . .
C69 C70 C71 C72 -40.2(4) . .
O2 Sc2 C37 Si4 8.4(4) . .
C41 Sc2 C37 Si4 -98.4(3) . .
C53 Sc2 C37 Si4 149.3(3) . .
C54 Sc2 C37 Si4 115.4(3) . .
C57 Sc2 C37 Si4 163.8(3) . .
C55 Sc2 C37 Si4 97.0(3) . .
C56 Sc2 C37 Si4 127.9(3) . .
O2 Sc2 C37 Si4' 56.5(4) . .
C41 Sc2 C37 Si4' -50.3(4) . .
C53 Sc2 C37 Si4' -162.5(4) . .
C54 Sc2 C37 Si4' 163.5(4) . .
C57 Sc2 C37 Si4' -148.1(3) . .
C55 Sc2 C37 Si4' 145.1(3) . .
C56 Sc2 C37 Si4' 176.1(3) . .
C69 O2 C72 C71 -19.6(4) . .
Sc2 O2 C72 C71 175.3(3) . .
C70 C71 C72 O2 36.8(4) . .
O2 Sc2 C41 Si5 -56.1(3) . .
C37 Sc2 C41 Si5 51.1(4) . .
C53 Sc2 C41 Si5 155.6(3) . .
C54 Sc2 C41 Si5 174.0(2) . .
C57 Sc2 C41 Si5 179.7(3) . .
C55 Sc2 C41 Si5 -144.5(3) . .
C56 Sc2 C41 Si5 -150.0(3) . .
O2 Sc2 C41 Si5' -18.4(6) . .
C37 Sc2 C41 Si5' 88.8(6) . .
C53 Sc2 C41 Si5' -166.7(5) . .
C54 Sc2 C41 Si5' -148.3(5) . .
C57 Sc2 C41 Si5' -142.6(6) . .
C55 Sc2 C41 Si5' -106.8(5) . .
C56 Sc2 C41 Si5' -112.3(5) . .
O2 Sc2 C55 C48 21.6(3) . .
C41 Sc2 C55 C48 120.5(3) . .
C37 Sc2 C55 C48 -78.1(3) . .
C53 Sc2 C55 C48 -151.2(3) . .
C54 Sc2 C55 C48 -113.8(4) . .
C57 Sc2 C55 C48 167.9(3) . .
C56 Sc2 C55 C48 130.9(4) . .
O2 Sc2 C55 C54 135.4(2) . .
C41 Sc2 C55 C54 -125.7(2) . .
C37 Sc2 C55 C54 35.7(3) . .
C53 Sc2 C55 C54 -37.4(2) . .
C57 Sc2 C55 C54 -78.3(2) . .
C56 Sc2 C55 C54 -115.3(3) . .
O2 Sc2 C55 C56 -109.4(2) . .
C41 Sc2 C55 C56 -10.4(3) . .
C37 Sc2 C55 C56 151.0(2) . .
C53 Sc2 C55 C56 77.8(2) . .
C54 Sc2 C55 C56 115.3(3) . .
C57 Sc2 C55 C56 37.0(2) . .
C51 C52 C57 C56 -0.3(6) . .
C51 C52 C57 C53 -179.9(4) . .
C51 C52 C57 Sc2 90.6(4) . .
O2 Sc2 C57 C52 -110.3(3) . .
C41 Sc2 C57 C52 -8.0(3) . .
C37 Sc2 C57 C52 99.2(3) . .
C53 Sc2 C57 C52 126.3(4) . .
C54 Sc2 C57 C52 167.3(3) . .
C55 Sc2 C57 C52 -151.8(3) . .
C56 Sc2 C57 C52 -114.6(4) . .
O2 Sc2 C57 C56 4.3(3) . .
C41 Sc2 C57 C56 106.5(2) . .
C37 Sc2 C57 C56 -146.3(2) . .
C53 Sc2 C57 C56 -119.2(3) . .
C54 Sc2 C57 C56 -78.2(2) . .
C55 Sc2 C57 C56 -37.2(2) . .
O2 Sc2 C57 C53 123.4(2) . .
C41 Sc2 C57 C53 -134.3(2) . .
C37 Sc2 C57 C53 -27.1(3) . .
C54 Sc2 C57 C53 41.0(2) . .
C55 Sc2 C57 C53 82.0(2) . .
C56 Sc2 C57 C53 119.2(3) . .
C46 C45 C54 C55 -3.3(6) . .
C46 C45 C54 C53 177.6(4) . .
C46 C45 C54 Sc2 -93.4(4) . .
C48 C55 C54 C45 0.8(5) . .
C56 C55 C54 C45 178.7(3) . .
Sc2 C55 C54 C45 -114.3(3) . .
C48 C55 C54 C53 -179.9(3) . .
C56 C55 C54 C53 -2.0(4) . .
Sc2 C55 C54 C53 64.9(3) . .
C48 C55 C54 Sc2 115.2(3) . .
C56 C55 C54 Sc2 -66.9(3) . .
O2 Sc2 C54 C45 69.9(3) . .
C41 Sc2 C54 C45 -160.8(3) . .
C37 Sc2 C54 C45 -35.5(3) . .
C53 Sc2 C54 C45 -128.1(4) . .
C57 Sc2 C54 C45 -168.0(3) . .
C55 Sc2 C54 C45 115.8(4) . .
C56 Sc2 C54 C45 152.2(3) . .
O2 Sc2 C54 C55 -45.9(2) . .
C41 Sc2 C54 C55 83.4(3) . .
C37 Sc2 C54 C55 -151.3(2) . .
C53 Sc2 C54 C55 116.0(3) . .
C57 Sc2 C54 C55 76.2(2) . .
C56 Sc2 C54 C55 36.4(2) . .
O2 Sc2 C54 C53 -161.9(2) . .
C41 Sc2 C54 C53 -32.7(3) . .
C37 Sc2 C54 C53 92.6(2) . .
C57 Sc2 C54 C53 -39.86(19) . .
C55 Sc2 C54 C53 -116.0(3) . .
C56 Sc2 C54 C53 -79.6(2) . .
C52 C57 C53 C54 173.8(4) . .
C56 C57 C53 C54 -5.9(4) . .
Sc2 C57 C53 C54 -70.7(2) . .
C52 C57 C53 Si6 6.9(6) . .
C56 C57 C53 Si6 -172.7(3) . .
Sc2 C57 C53 Si6 122.4(3) . .
C52 C57 C53 Sc2 -115.5(4) . .
C56 C57 C53 Sc2 64.8(3) . .
C45 C54 C53 C57 -176.1(4) . .
C55 C54 C53 C57 4.8(4) . .
Sc2 C54 C53 C57 73.4(3) . .
C45 C54 C53 Si6 -10.6(6) . .
C55 C54 C53 Si6 170.3(3) . .
Sc2 C54 C53 Si6 -121.1(3) . .
C45 C54 C53 Sc2 110.4(4) . .
C55 C54 C53 Sc2 -68.7(3) . .
O2 Sc2 C53 C57 -83.4(2) . .
C41 Sc2 C53 C57 49.0(2) . .
C37 Sc2 C53 C57 158.8(2) . .
C54 Sc2 C53 C57 -109.0(3) . .
C55 Sc2 C53 C57 -73.1(2) . .
C56 Sc2 C53 C57 -34.06(19) . .
O2 Sc2 C53 C54 25.6(3) . .
C41 Sc2 C53 C54 158.1(2) . .
C37 Sc2 C53 C54 -92.2(2) . .
C57 Sc2 C53 C54 109.0(3) . .
C55 Sc2 C53 C54 35.90(19) . .
C56 Sc2 C53 C54 75.0(2) . .
O2 Sc2 C53 Si6 154.39(16) . .
C41 Sc2 C53 Si6 -73.2(2) . .
C37 Sc2 C53 Si6 36.6(2) . .
C54 Sc2 C53 Si6 128.8(3) . .
C57 Sc2 C53 Si6 -122.2(3) . .
C55 Sc2 C53 Si6 164.7(3) . .
C56 Sc2 C53 Si6 -156.2(3) . .
C51 C50 C49 C56 0.5(6) . .
C54 C45 C46 C47 2.9(6) . .
C54 C45 C46 C58 -175.3(4) . .
C48 C47 C46 C45 0.1(6) . .
C48 C47 C46 C58 178.3(4) . .
C60 C58 C46 C45 -5.2(6) . .
C59 C58 C46 C45 115.0(5) . .
C61 C58 C46 C45 -125.7(4) . .
C60 C58 C46 C47 176.5(4) . .
C59 C58 C46 C47 -63.2(5) . .
C61 C58 C46 C47 56.0(5) . .
C57 C52 C51 C50 -1.7(6) . .
C57 C52 C51 C62 178.6(4) . .
C49 C50 C51 C52 1.7(6) . .
C49 C50 C51 C62 -178.6(4) . .
C65 C62 C51 C52 0.1(6) . .
C63 C62 C51 C52 -120.4(5) . .
C64 C62 C51 C52 119.2(5) . .
C65 C62 C51 C50 -179.6(4) . .
C63 C62 C51 C50 59.9(5) . .
C64 C62 C51 C50 -60.5(5) . .
C46 C47 C48 C55 -2.5(6) . .
C54 C55 C48 C47 2.0(6) . .
C56 C55 C48 C47 -175.2(4) . .
Sc2 C55 C48 C47 85.9(4) . .
C50 C49 C56 C57 -2.5(6) . .
C50 C49 C56 C55 174.1(4) . .
C50 C49 C56 Sc2 -89.9(4) . .
C52 C57 C56 C49 2.5(6) . .
C53 C57 C56 C49 -177.8(3) . .
Sc2 C57 C56 C49 -117.5(3) . .
C52 C57 C56 C55 -175.0(3) . .
C53 C57 C56 C55 4.7(4) . .
Sc2 C57 C56 C55 65.1(3) . .
C52 C57 C56 Sc2 119.9(3) . .
C53 C57 C56 Sc2 -60.3(3) . .
C48 C55 C56 C49 -1.0(7) . .
C54 C55 C56 C49 -178.6(4) . .
Sc2 C55 C56 C49 118.0(4) . .
C48 C55 C56 C57 175.9(4) . .
C54 C55 C56 C57 -1.6(4) . .
Sc2 C55 C56 C57 -65.0(3) . .
C48 C55 C56 Sc2 -119.1(4) . .
C54 C55 C56 Sc2 63.4(3) . .
O2 Sc2 C56 C49 -61.3(3) . .
C41 Sc2 C56 C49 41.3(3) . .
C37 Sc2 C56 C49 176.9(3) . .
C53 Sc2 C56 C49 150.6(3) . .
C54 Sc2 C56 C49 -167.5(3) . .
C57 Sc2 C56 C49 115.2(4) . .
C55 Sc2 C56 C49 -130.4(4) . .
O2 Sc2 C56 C57 -176.5(2) . .
C41 Sc2 C56 C57 -73.9(2) . .
C37 Sc2 C56 C57 61.7(4) . .
C53 Sc2 C56 C57 35.4(2) . .
C54 Sc2 C56 C57 77.3(2) . .
C55 Sc2 C56 C57 114.5(3) . .
O2 Sc2 C56 C55 69.1(2) . .
C41 Sc2 C56 C55 171.6(2) . .
C37 Sc2 C56 C55 -52.7(4) . .
C53 Sc2 C56 C55 -79.0(2) . .
C54 Sc2 C56 C55 -37.1(2) . .
C57 Sc2 C56 C55 -114.5(3) . .
C108 C107 C106 C105 -41.8(4) . .
C108 O3 C105 C106 -6.3(4) . .
Sc3 O3 C105 C106 162.5(3) . .
C107 C106 C105 O3 29.7(4) . .
O3 Sc3 C73 Si7 77.8(3) . .
C77 Sc3 C73 Si7 -29.6(3) . .
C89 Sc3 C73 Si7 -146.5(3) . .
C90 Sc3 C73 Si7 179.5(3) . .
C93 Sc3 C73 Si7 -135.1(3) . .
C91 Sc3 C73 Si7 160.6(2) . .
C92 Sc3 C73 Si7 -173.9(2) . .
C105 O3 C108 C107 -20.1(4) . .
Sc3 O3 C108 C107 171.5(2) . .
C106 C107 C108 O3 38.1(4) . .
C82 C83 C84 C91 -1.4(6) . .
C92 C85 C86 C87 1.3(6) . .
O3 Sc3 C77 Si8 -3.9(3) . .
C73 Sc3 C77 Si8 98.5(3) . .
C89 Sc3 C77 Si8 -155.5(2) . .
C90 Sc3 C77 Si8 -135.7(2) . .
C93 Sc3 C77 Si8 -130.5(3) . .
C91 Sc3 C77 Si8 -92.9(3) . .
C92 Sc3 C77 Si8 -100.3(3) . .
O3 Sc3 C89 C93 -90.0(2) . .
C77 Sc3 C89 C93 50.5(3) . .
C73 Sc3 C89 C93 163.5(2) . .
C90 Sc3 C89 C93 -108.2(3) . .
C91 Sc3 C89 C93 -73.1(2) . .
C92 Sc3 C89 C93 -34.4(2) . .
O3 Sc3 C89 C90 18.2(3) . .
C77 Sc3 C89 C90 158.7(2) . .
C73 Sc3 C89 C90 -88.3(2) . .
C93 Sc3 C89 C90 108.2(3) . .
C91 Sc3 C89 C90 35.17(19) . .
C92 Sc3 C89 C90 73.8(2) . .
O3 Sc3 C89 Si9 147.91(16) . .
C77 Sc3 C89 Si9 -71.6(2) . .
C73 Sc3 C89 Si9 41.4(2) . .
C90 Sc3 C89 Si9 129.7(3) . .
C93 Sc3 C89 Si9 -122.1(3) . .
C91 Sc3 C89 Si9 164.9(3) . .
C92 Sc3 C89 Si9 -156.5(3) . .
C86 C85 C92 C93 -3.0(5) . .
C86 C85 C92 C91 173.6(4) . .
C86 C85 C92 Sc3 -88.8(4) . .
O3 Sc3 C92 C93 179.7(2) . .
C77 Sc3 C92 C93 -75.2(2) . .
C73 Sc3 C92 C93 70.5(3) . .
C89 Sc3 C92 C93 36.5(2) . .
C90 Sc3 C92 C93 78.9(2) . .
C91 Sc3 C92 C93 115.7(3) . .
O3 Sc3 C92 C85 -66.0(3) . .
C77 Sc3 C92 C85 39.1(3) . .
C73 Sc3 C92 C85 -175.2(3) . .
C89 Sc3 C92 C85 150.8(4) . .
C90 Sc3 C92 C85 -166.8(4) . .
C93 Sc3 C92 C85 114.3(4) . .
C91 Sc3 C92 C85 -130.0(4) . .
O3 Sc3 C92 C91 64.0(2) . .
C77 Sc3 C92 C91 169.1(2) . .
C73 Sc3 C92 C91 -45.2(4) . .
C89 Sc3 C92 C91 -79.2(2) . .
C90 Sc3 C92 C91 -36.8(2) . .
C93 Sc3 C92 C91 -115.7(3) . .
C87 C88 C93 C92 -0.4(5) . .
C87 C88 C93 C89 179.9(4) . .
C87 C88 C93 Sc3 92.1(4) . .
C85 C92 C93 C88 2.6(5) . .
C91 C92 C93 C88 -174.8(3) . .
Sc3 C92 C93 C88 119.5(3) . .
C85 C92 C93 C89 -177.6(3) . .
C91 C92 C93 C89 5.0(4) . .
Sc3 C92 C93 C89 -60.7(2) . .
C85 C92 C93 Sc3 -117.0(3) . .
C91 C92 C93 Sc3 65.7(2) . .
C90 C89 C93 C88 173.8(4) . .
Si9 C89 C93 C88 6.3(6) . .
Sc3 C89 C93 C88 -113.7(4) . .
C90 C89 C93 C92 -5.9(4) . .
Si9 C89 C93 C92 -173.5(3) . .
Sc3 C89 C93 C92 66.5(3) . .
C90 C89 C93 Sc3 -72.4(2) . .
Si9 C89 C93 Sc3 120.0(3) . .
O3 Sc3 C93 C88 -116.2(3) . .
C77 Sc3 C93 C88 -8.6(3) . .
C73 Sc3 C93 C88 105.1(3) . .
C89 Sc3 C93 C88 126.2(4) . .
C90 Sc3 C93 C88 167.6(4) . .
C91 Sc3 C93 C88 -152.2(4) . .
C92 Sc3 C93 C88 -115.9(4) . .
O3 Sc3 C93 C92 -0.3(3) . .
C77 Sc3 C93 C92 107.3(2) . .
C73 Sc3 C93 C92 -139.0(2) . .
C89 Sc3 C93 C92 -117.9(3) . .
C90 Sc3 C93 C92 -76.5(2) . .
C91 Sc3 C93 C92 -36.3(2) . .
O3 Sc3 C93 C89 117.6(2) . .
C77 Sc3 C93 C89 -134.8(2) . .
C73 Sc3 C93 C89 -21.1(3) . .
C90 Sc3 C93 C89 41.4(2) . .
C91 Sc3 C93 C89 81.6(2) . .
C92 Sc3 C93 C89 117.9(3) . .
C83 C84 C91 C90 0.6(5) . .
C83 C84 C91 C92 -176.8(4) . .
C83 C84 C91 Sc3 83.9(4) . .
C93 C92 C91 C84 175.7(4) . .
C85 C92 C91 C84 -1.2(7) . .
Sc3 C92 C91 C84 -120.5(4) . .
C93 C92 C91 C90 -1.9(4) . .
C85 C92 C91 C90 -178.9(4) . .
Sc3 C92 C91 C90 61.8(2) . .
C93 C92 C91 Sc3 -63.8(2) . .
C85 C92 C91 Sc3 119.3(4) . .
O3 Sc3 C91 C84 16.7(3) . .
C77 Sc3 C91 C84 117.0(3) . .
C73 Sc3 C91 C84 -75.7(4) . .
C89 Sc3 C91 C84 -151.0(4) . .
C90 Sc3 C91 C84 -113.5(4) . .
C93 Sc3 C91 C84 167.5(4) . .
C92 Sc3 C91 C84 131.1(4) . .
O3 Sc3 C91 C90 130.1(2) . .
C77 Sc3 C91 C90 -129.5(2) . .
C73 Sc3 C91 C90 37.7(3) . .
C89 Sc3 C91 C90 -37.5(2) . .
C93 Sc3 C91 C90 -79.0(2) . .
C92 Sc3 C91 C90 -115.4(3) . .
O3 Sc3 C91 C92 -114.5(2) . .
C77 Sc3 C91 C92 -14.1(3) . .
C73 Sc3 C91 C92 153.2(2) . .
C89 Sc3 C91 C92 77.9(2) . .
C90 Sc3 C91 C92 115.4(3) . .
C93 Sc3 C91 C92 36.4(2) . .
C93 C88 C87 C86 -1.3(6) . .
C93 C88 C87 C98 177.7(4) . .
C85 C86 C87 C88 0.8(6) . .
C85 C86 C87 C98 -178.2(4) . .
C84 C91 C90 C81 1.0(5) . .
C92 C91 C90 C81 179.0(3) . .
Sc3 C91 C90 C81 -115.6(3) . .
C84 C91 C90 C89 -179.8(3) . .
C92 C91 C90 C89 -1.8(4) . .
Sc3 C91 C90 C89 63.6(2) . .
C84 C91 C90 Sc3 116.6(3) . .
C92 C91 C90 Sc3 -65.4(2) . .
C82 C81 C90 C91 -1.7(5) . .
C82 C81 C90 C89 179.3(4) . .
C82 C81 C90 Sc3 -93.9(4) . .
C93 C89 C90 C91 4.7(4) . .
Si9 C89 C90 C91 170.9(3) . .
Sc3 C89 C90 C91 -69.6(3) . .
C93 C89 C90 C81 -176.3(4) . .
Si9 C89 C90 C81 -10.0(6) . .
Sc3 C89 C90 C81 109.5(4) . .
C93 C89 C90 Sc3 74.3(2) . .
Si9 C89 C90 Sc3 -119.5(3) . .
O3 Sc3 C90 C91 -50.1(2) . .
C77 Sc3 C90 C91 82.5(3) . .
C73 Sc3 C90 C91 -148.3(2) . .
C89 Sc3 C90 C91 116.5(3) . .
C93 Sc3 C90 C91 76.0(2) . .
C92 Sc3 C90 C91 36.3(2) . .
O3 Sc3 C90 C81 65.9(3) . .
C77 Sc3 C90 C81 -161.5(3) . .
C73 Sc3 C90 C81 -32.2(3) . .
C89 Sc3 C90 C81 -127.4(4) . .
C93 Sc3 C90 C81 -168.0(4) . .
C91 Sc3 C90 C81 116.1(4) . .
C92 Sc3 C90 C81 152.4(3) . .
O3 Sc3 C90 C89 -166.7(2) . .
C77 Sc3 C90 C89 -34.1(3) . .
C73 Sc3 C90 C89 95.2(2) . .
C93 Sc3 C90 C89 -40.6(2) . .
C91 Sc3 C90 C89 -116.5(3) . .
C92 Sc3 C90 C89 -80.2(2) . .
C90 C81 C82 C83 0.9(5) . .
C90 C81 C82 C94 -179.4(3) . .
C84 C83 C82 C81 0.7(6) . .
C84 C83 C82 C94 -179.0(4) . .
C81 C82 C94 C96 -4.2(6) . .
C83 C82 C94 C96 175.5(4) . .
C81 C82 C94 C95 116.5(5) . .
C83 C82 C94 C95 -63.8(5) . .
C81 C82 C94 C97 -124.3(4) . .
C83 C82 C94 C97 55.4(5) . .
C88 C87 C98 C101 6.5(6) . .
C86 C87 C98 C101 -174.6(4) . .
C88 C87 C98 C100 127.6(4) . .
C86 C87 C98 C100 -53.5(5) . .
C88 C87 C98 C99 -114.4(5) . .
C86 C87 C98 C99 64.5(5) . .
C120 C119 C118 C117 -67.4(6) . .
C119 C118 C117 C116 -179.7(4) . .
C118 C117 C116 C115 -176.3(5) . .
C126 C125 C124 C123 -170.5(16) . .
C122 C123 C124 C125 -172.7(10) . .
C124 C123 C122 C121 177.8(6) . .
Sc1 C1 Si1 C2 37.6(4) . .
Sc1 C1 Si1 C3 156.9(3) . .
Sc1 C1 Si1 C4 -83.7(3) . .
Sc1 C5 Si2 C8 68.1(3) . .
Sc1 C5 Si2 C6 -173.0(3) . .
Sc1 C5 Si2 C7 -54.1(4) . .
C18 C17 Si3 C31 -179.3(3) . .
C21 C17 Si3 C31 -11.9(4) . .
Sc1 C17 Si3 C31 85.2(2) . .
C18 C17 Si3 C30 -60.2(3) . .
C21 C17 Si3 C30 107.2(4) . .
Sc1 C17 Si3 C30 -155.68(19) . .
C18 C17 Si3 C32 59.1(3) . .
C21 C17 Si3 C32 -133.5(3) . .
Sc1 C17 Si3 C32 -36.4(2) . .
Si5' C44 Si5 C41 70.6(4) . .
Si5' C44 Si5 C43 -169.2(4) . .
Si5' C44 Si5 C42 -58.1(4) . .
Si5' C41 Si5 C44 -75.7(4) . .
Sc2 C41 Si5 C44 52.3(4) . .
Si5' C41 Si5 C43 165.9(4) . .
Sc2 C41 Si5 C43 -66.1(4) . .
Si5' C41 Si5 C42 51.1(4) . .
Sc2 C41 Si5 C42 179.1(3) . .
Si5' C42 Si5 C44 72.0(5) . .
Si5' C42 Si5 C41 -58.0(5) . .
Si5' C42 Si5 C43 -175.8(5) . .
Si4' C37 Si4 C39 -61.7(3) . .
Sc2 C37 Si4 C39 39.5(4) . .
Si4' C37 Si4 C38 58.1(3) . .
Sc2 C37 Si4 C38 159.3(3) . .
Si4' C37 Si4 C40 176.4(4) . .
Sc2 C37 Si4 C40 -82.4(4) . .
Si4' C39 Si4 C37 61.5(3) . .
Si4' C39 Si4 C38 -64.1(3) . .
Si4' C39 Si4 C40 -177.9(4) . .
Si4' C38 Si4 C37 -59.5(4) . .
Si4' C38 Si4 C39 66.2(4) . .
Si4' C38 Si4 C40 -178.0(4) . .
Si5 C42 Si5' C41 70.3(5) . .
Si5 C42 Si5' C43' -175.2(10) . .
Si5 C42 Si5' C44 -64.9(5) . .
Si5 C41 Si5' C42 -76.7(6) . .
Sc2 C41 Si5' C42 -155.7(5) . .
Si5 C41 Si5' C43' 171.7(10) . .
Sc2 C41 Si5' C43' 92.7(10) . .
Si5 C41 Si5' C44 59.7(4) . .
Sc2 C41 Si5' C44 -19.2(7) . .
Si5 C44 Si5' C42 77.7(5) . .
Si5 C44 Si5' C41 -64.2(4) . .
Si5 C44 Si5' C43' -176.1(9) . .
Si4 C37 Si4' C38 -62.3(3) . .
Sc2 C37 Si4' C38 -174.4(3) . .
Si4 C37 Si4' C39 60.6(3) . .
Sc2 C37 Si4' C39 -51.5(5) . .
Si4 C37 Si4' C40' -179.4(8) . .
Sc2 C37 Si4' C40' 68.5(8) . .
Si4 C38 Si4' C37 60.5(3) . .
Si4 C38 Si4' C39 -66.6(3) . .
Si4 C38 Si4' C40' 178.8(10) . .
Si4 C39 Si4' C37 -60.2(3) . .
Si4 C39 Si4' C38 68.5(3) . .
Si4 C39 Si4' C40' -179.4(9) . .
C57 C53 Si6 C68 175.8(3) . .
C54 C53 Si6 C68 12.6(4) . .
Sc2 C53 Si6 C68 -85.9(3) . .
C57 C53 Si6 C66 56.2(4) . .
C54 C53 Si6 C66 -107.0(4) . .
Sc2 C53 Si6 C66 154.5(2) . .
C57 C53 Si6 C67 -62.6(4) . .
C54 C53 Si6 C67 134.2(4) . .
Sc2 C53 Si6 C67 35.7(3) . .
Sc3 C77 Si8 C79 -159.8(3) . .
Sc3 C77 Si8 C80 -41.1(3) . .
Sc3 C77 Si8 C78 81.8(3) . .
Sc3 C73 Si7 C75 -65.1(3) . .
Sc3 C73 Si7 C74 56.5(4) . .
Sc3 C73 Si7 C76 174.8(3) . .
C93 C89 Si9 C104 179.3(3) . .
C90 C89 Si9 C104 15.2(4) . .
Sc3 C89 Si9 C104 -83.7(2) . .
C93 C89 Si9 C102 59.1(4) . .
C90 C89 Si9 C102 -105.0(4) . .
Sc3 C89 Si9 C102 156.1(2) . .
C93 C89 Si9 C103 -59.2(3) . .
C90 C89 Si9 C103 136.8(3) . .
Sc3 C89 Si9 C103 37.8(3) . .
C113 C112 C111 C110 -10.7(10) 2 .
C113 C112 C111 C110 169.4(10) . .
C113 C112 C111 C110 169.3(10) 2 2
C113 C112 C111 C110 -10.7(10) . 2
C112 C111 C110 C113 11.1(11) . 2
C110 C111 C110 C113 -166(100) 2 2
C112 C111 C110 C109 -179.2(13) . .
C110 C111 C110 C109 4(100) 2 .
C111 C112 C113 C110 11.4(11) . 2
C113 C112 C113 C110 11.3(11) 2 2
C111 C112 C113 C114 -172.8(14) . .
C113 C112 C113 C114 -172.8(14) 2 .
